data_7117478
loop_
_publ_author_name
'Franziska Volcker'
'Felix M. Muck'
'Konstantinos D. Vogiatzis'
'Karin Fink'
'Peter W. Roesky'

_publ_section_title
;
 Bi- and trimetallic rare-earth-palladium complexes ligated by
 phosphinoamides
;
_journal_name_full Chem.Commun.
_journal_page_first 11761
_journal_paper_doi 10.1039/C5cc03944d
_journal_volume 51
_journal_year 2015
_chemical_formula_moiety 'C108 H92 Lu N6 P6 Pd2, C16 H32 Li O4'
_chemical_formula_sum 'C124 H124 Li Lu N6 O4 P6 Pd2'
_chemical_formula_weight 2342.81
_space_group_crystal_system monoclinic
_space_group_IT_number 14
_space_group_name_Hall '-P 2ybc'
_space_group_name_H-M_alt 'P 1 21/c 1'
_symmetry_space_group_name_Hall '-P 2ybc'
_symmetry_space_group_name_H-M 'P 1 21/c 1'
_atom_sites_solution_hydrogens mixed
_audit_creation_date 2015-03-20
_audit_creation_method
;
Olex2 1.2
(compiled 2015.01.26 svn.r3150 for OlexSys, GUI svn.r4998)
;
_audit_update_record
;
2015-05-12 deposited with the CCDC.
2015-06-08 downloaded from the CCDC.
;
_cell_angle_alpha 90
_cell_angle_beta 105.9840(10)
_cell_angle_gamma 90
_cell_formula_units_Z 4
_cell_length_a 28.3174(4)
_cell_length_b 14.5610(2)
_cell_length_c 29.0288(5)
_cell_measurement_reflns_used 100833
_cell_measurement_temperature 200
_cell_measurement_theta_max 27.19
_cell_measurement_theta_min 1.40
_cell_volume 11506.7(3)
_computing_cell_refinement 'STOE X-AREA, PLATON (A.L.Spek, 2009)'
_computing_data_collection 'STOE X-AREA'
_computing_data_reduction 'STOE X-RED & LANA, PLATON (A.L.Spek, 2009)'
_computing_molecular_graphics 'Diamond 2/3, Olex2 (Dolomanov et al., 2009)'
_computing_publication_material 'MS Word, Olex2 (Dolomanov et al., 2009)'
_computing_structure_refinement 'SHELXL-2014/7 (Sheldrick, 2008)'
_computing_structure_solution 'SHELXS-2014/7 (Sheldrick, 2008)'
_diffrn_ambient_temperature 200
_diffrn_detector 'image plate (34cm diameter)'
_diffrn_detector_area_resol_mean 6.67
_diffrn_detector_type 'STOE image plate'
_diffrn_measured_fraction_theta_full 1.000
_diffrn_measured_fraction_theta_max 0.995
_diffrn_measurement_device 'two-circle goniometer'
_diffrn_measurement_device_type 'STOE IPDS 2'
_diffrn_measurement_method '\w scans'
_diffrn_radiation_collimation '0.5mm monocapillary'
_diffrn_radiation_monochromator 'plane graphite'
_diffrn_radiation_type MoK\a
_diffrn_radiation_wavelength 0.71073
_diffrn_reflns_av_R_equivalents 0.0841
_diffrn_reflns_av_unetI/netI 0.0463
_diffrn_reflns_laue_measured_fraction_full 1.000
_diffrn_reflns_laue_measured_fraction_max 0.995
_diffrn_reflns_limit_h_max 35
_diffrn_reflns_limit_h_min -35
_diffrn_reflns_limit_k_max 16
_diffrn_reflns_limit_k_min -18
_diffrn_reflns_limit_l_max 36
_diffrn_reflns_limit_l_min -36
_diffrn_reflns_number 144868
_diffrn_reflns_point_group_measured_fraction_full 1.000
_diffrn_reflns_point_group_measured_fraction_max 0.995
_diffrn_reflns_theta_full 26.000
_diffrn_reflns_theta_max 26.771
_diffrn_reflns_theta_min 1.445
_diffrn_source 'sealed tube, 12x0.4mm long-fine focus'
_exptl_absorpt_coefficient_mu 1.298
_exptl_absorpt_correction_T_max 0.8359
_exptl_absorpt_correction_T_min 0.4874
_exptl_absorpt_correction_type integration
_exptl_absorpt_process_details 'STOE X-RED & X-SHAPE'
_exptl_crystal_colour yellow
_exptl_crystal_colour_primary yellow
_exptl_crystal_density_diffrn 1.352
_exptl_crystal_density_meas .
_exptl_crystal_description prism
_exptl_crystal_F_000 4792
_exptl_crystal_size_max 0.77
_exptl_crystal_size_mid 0.378
_exptl_crystal_size_min 0.158
_refine_diff_density_max 1.221
_refine_diff_density_min -0.875
_refine_diff_density_rms 0.102
_refine_ls_extinction_coef .
_refine_ls_extinction_method none
_refine_ls_goodness_of_fit_ref 1.043
_refine_ls_hydrogen_treatment constr
_refine_ls_matrix_type full
_refine_ls_number_parameters 1464
_refine_ls_number_reflns 24417
_refine_ls_number_restraints 205
_refine_ls_restrained_S_all 1.053
_refine_ls_R_factor_all 0.0682
_refine_ls_R_factor_gt 0.0520
_refine_ls_shift/su_max 0.002
_refine_ls_shift/su_mean 0.000
_refine_ls_structure_factor_coef Fsqd
_refine_ls_weighting_details 'w=1/[\s^2^(Fo^2^)+(0.1020P)^2^+3.8587P] where P=(Fo^2^+2Fc^2^)/3'
_refine_ls_weighting_scheme calc
_refine_ls_wR_factor_gt 0.1509
_refine_ls_wR_factor_ref 0.1606
_reflns_Friedel_coverage 0.000
_reflns_friedel_fraction_full .
_reflns_friedel_fraction_max .
_reflns_number_gt 19305
_reflns_number_total 24417
_reflns_threshold_expression 'I > 2\s(I)'
_cod_data_source_file c5cc03944d2.cif
_cod_data_source_block fv09bm
_cod_database_code 7117478
_shelx_space_group_comment
;
The symmetry employed for this shelxl refinement is uniquely defined
by the following loop, which should always be used as a source of
symmetry information in preference to the above space-group names.
They are only intended as comments.
;
_olex2_refinement_description
;
1. Fixed Uiso
 At 1.2 times of:
  All C(H) groups, All C(H,H) groups, All N(H) groups, All N(H,H) groups
2. Restrained distances
 Li1B-O4B
 2 with sigma of 0.02
 O4A-Li1A
 2 with sigma of 0.02
 Li1B-Li1A
 2 with sigma of 0.02
 Li1B-O2B
 2 with sigma of 0.02
 O1B-Li1B
 2 with sigma of 0.02
 O3B-Li1B
 2 with sigma of 0.02
 O2A-Li1A
 1.9 with sigma of 0.02
3. Uiso/Uaniso restraints and constraints
Uanis(C41A) \\sim Ueq, Uanis(C40A) \\sim Ueq, Uanis(C39A) \\sim Ueq: with sigma
of 0.01 and sigma for terminal atoms of 0.02
Uanis(C207) \\sim Ueq, Uanis(C206) \\sim Ueq: with sigma of 0.01 and sigma for
terminal atoms of 0.02
Uanis(C67B) \\sim Ueq, Uanis(C72B) \\sim Ueq, Uanis(C71B) \\sim Ueq,
Uanis(C70B) \\sim Ueq, Uanis(C69B) \\sim Ueq, Uanis(C68B) \\sim Ueq,
Uanis(C61B) \\sim Ueq, Uanis(C66B) \\sim Ueq, Uanis(C65B) \\sim Ueq,
Uanis(C64B) \\sim Ueq, Uanis(C63B) \\sim Ueq, Uanis(C62B) \\sim Ueq: with sigma
of 0.01 and sigma for terminal atoms of 0.02
Uanis(N6) \\sim Ueq, Uanis(C96B) \\sim Ueq, Uanis(C96A) \\sim Ueq, Uanis(C92B)
\\sim Ueq, Uanis(C92A) \\sim Ueq, Uanis(C93A) \\sim Ueq, Uanis(C93B) \\sim Ueq,
Uanis(C94A) \\sim Ueq, Uanis(C95B) \\sim Ueq, Uanis(C94B) \\sim Ueq,
Uanis(C95A) \\sim Ueq: with sigma of 0.01 and sigma for terminal atoms of 0.02
Uanis(C80) \\sim Ueq, Uanis(C81) \\sim Ueq, Uanis(C82) \\sim Ueq, Uanis(C83)
\\sim Ueq, Uanis(C84) \\sim Ueq: with sigma of 0.01 and sigma for terminal
atoms of 0.02
Uiso(Li1B) = Uiso(Li1A)
Uiso(O4A) = Uiso(O4B)
Uiso(C124) = Uiso(C223)
Uiso(C122) = Uiso(C222)
Uiso(C121) = Uiso(C221)
4. Others
 Fixed Sof: C19B(0.5) C20B(0.5) H20B(0.5) C21B(0.5) H21B(0.5) C22B(0.5)
 H22B(0.5) C23B(0.5) H23B(0.5) C24B(0.5) H24B(0.5) C37B(0.5) C38B(0.5)
 H38B(0.5) C39B(0.5) H39B(0.5) C40B(0.5) H40B(0.5) C41B(0.5) H41B(0.5)
 C42B(0.5) H42B(0.5) C55B(0.5) C60B(0.5) H60B(0.5) C59B(0.5) H59B(0.5)
 C58B(0.5) H58B(0.5) C57B(0.5) H57B(0.5) C56B(0.5) H56B(0.5) C67B(0.5)
 C72B(0.5) H72B(0.5) C71B(0.5) H71B(0.5) C70B(0.5) H70B(0.5) C69B(0.5)
 H69B(0.5) C68B(0.5) H68B(0.5) C61B(0.5) C66B(0.5) H66B(0.5) C65B(0.5)
 H65B(0.5) C64B(0.5) H64B(0.5) C63B(0.5) H63B(0.5) C62B(0.5) H62B(0.5)
 C91A(0.5) C92A(0.5) H92A(0.5) C93A(0.5) H93A(0.5) C94A(0.5) H94A(0.5)
 C95A(0.5) H95A(0.5) C96A(0.5) H96A(0.5) C203(0.5) C204(0.5) H204(0.5)
 C205(0.5) H205(0.5) C206(0.5) H206(0.5) C207(0.5) H207(0.5) C208(0.5)
 H208(0.5) C37A(0.5) C42A(0.5) H42A(0.5) C41A(0.5) H41A(0.5) C40A(0.5)
 H40A(0.5) C39A(0.5) H39A(0.5) C38A(0.5) H38A(0.5) C67A(0.5) C72A(0.5)
 H72A(0.5) C71A(0.5) H71A(0.5) C70A(0.5) H70A(0.5) C69A(0.5) H69A(0.5)
 C68A(0.5) H68A(0.5) C19A(0.5) C24A(0.5) H24A(0.5) C23A(0.5) H23A(0.5)
 C22A(0.5) H22A(0.5) C21A(0.5) H21A(0.5) C20A(0.5) H20A(0.5) C61A(0.5)
 C66A(0.5) H66A(0.5) C65A(0.5) H65A(0.5) C64A(0.5) H64A(0.5) C63A(0.5)
 H63A(0.5) C62A(0.5) H62A(0.5) C55A(0.5) C60A(0.5) H60A(0.5) C59A(0.5)
 H59A(0.5) C58A(0.5) H58A(0.5) C57A(0.5) H57A(0.5) C56A(0.5) H56A(0.5)
 C103(0.5) C108(0.5) H108(0.5) C107(0.5) H107(0.5) C106(0.5) H106(0.5)
 C105(0.5) H105(0.5) C104(0.5) H104(0.5) Li1A(0.5) H6a(0.5) H6b(0.5) C91B(0.5)
 C92B(0.5) H92B(0.5) C93B(0.5) H93B(0.5) C94B(0.5) H94B(0.5) C95B(0.5)
 H95B(0.5) C96B(0.5) H96B(0.5) O1A(0.5) C109(0.5) H10a(0.5) H10b(0.5) C110(0.5)
 H11a(0.5) H11b(0.5) C111(0.5) H11c(0.5) H11d(0.5) C112(0.5) H11e(0.5)
 H11f(0.5) O2A(0.5) C113(0.5) H11g(0.5) H11h(0.5) C114(0.5) H11i(0.5) H11j(0.5)
 C115(0.5) H11k(0.5) H11l(0.5) C116(0.5) H11m(0.5) H11n(0.5) O3A(0.5) C117(0.5)
 H11o(0.5) H11p(0.5) C118(0.5) H11q(0.5) H11r(0.5) C119(0.5) H11s(0.5)
 H11t(0.5) C120(0.5) H12a(0.5) H12b(0.5) Li1B(0.5) O4A(0.5) C123(0.5) H12c(0.5)
 H12d(0.5) C124(0.5) H12e(0.5) H12f(0.5) C122(0.5) H12g(0.5) H12h(0.5)
 C121(0.5) H12i(0.5) H12j(0.5) O1B(0.5) C209(0.5) H20c(0.5) H20d(0.5) C210(0.5)
 H21c(0.5) H21d(0.5) C211(0.5) H21e(0.5) H21f(0.5) C212(0.5) H21g(0.5)
 H21h(0.5) O2B(0.5) C213(0.5) H21i(0.5) H21j(0.5) C214(0.5) H21k(0.5) H21l(0.5)
 C215(0.5) H21m(0.5) H21n(0.5) C216(0.5) H21o(0.5) H21p(0.5) O3B(0.5) C217(0.5)
 H21q(0.5) H21r(0.5) C218(0.5) H21s(0.5) H21t(0.5) C219(0.5) H21u(0.5)
 H21v(0.5) C220(0.5) H22c(0.5) H22d(0.5) O4B(0.5) C221(0.5) H22e(0.5) H22f(0.5)
 C222(0.5) H22g(0.5) H22h(0.5) C223(0.5) H22i(0.5) H22j(0.5) C224(0.5)
 H22k(0.5) H22l(0.5)
 Fixed Uiso: C123(0.25) C224(0.25)
5.a Riding coordinates:
 N5(H5), N6(H6b)
5.b Free rotating group:
 O1A(C109,C110,C111,C112), O2A(C113,C114,C115,C116), O3A(C117,C118,C119,C120,
 Li1B), O4A(C123,C124,C122,C121), O1B(C209,C210,C211,C212), O2B(C213,C214,C215,
 C216), O3B(C217,C218,C219,C220), O4B(C221,C222,C223,C224)
5.c Secondary CH2 refined with riding coordinates:
 C109(H10a,H10b), C110(H11a,H11b), C111(H11c,H11d), C112(H11e,H11f), C113(H11g,
 H11h), C114(H11i,H11j), C115(H11k,H11l), C116(H11m,H11n), C117(H11o,H11p),
 C118(H11q,H11r), C119(H11s,H11t), C120(H12a,H12b), C123(H12c,H12d), C124(H12e,
 H12f), C122(H12g,H12h), C121(H12i,H12j), C209(H20c,H20d), C210(H21c,H21d),
 C211(H21e,H21f), C212(H21g,H21h), C213(H21i,H21j), C214(H21k,H21l), C215(H21m,
 H21n), C216(H21o,H21p), C217(H21q,H21r), C218(H21s,H21t), C219(H21u,H21v),
 C220(H22c,H22d), C221(H22e,H22f), C222(H22g,H22h), C223(H22i,H22j), C224(H22k,
 H22l)
5.d Aromatic/amide H refined with riding coordinates:
 C50(H50), C51(H51), C52(H52), C53(H53), C54(H54), C2(H2), C3(H3), C4(H4),
 C5(H5a), C6(H6), C26(H26), C27(H27), C28(H28), C29(H29), C30(H30), C8(H8),
 C9(H9), C10(H10), C11(H11), C12(H12), C14(H14), C15(H15), C16(H16), C17(H17),
 C18(H18), C20B(H20B), C21B(H21B), C22B(H22B), C23B(H23B), C24B(H24B), C32(H32),
  C33(H33), C34(H34), C35(H35), C36(H36), C38B(H38B), C39B(H39B), C40B(H40B),
 C41B(H41B), C42B(H42B), C44(H44), C45(H45), C46(H46), C47(H47), C48(H48),
 C60B(H60B), C59B(H59B), C58B(H58B), C57B(H57B), C56B(H56B), C72B(H72B),
 C71B(H71B), C70B(H70B), C69B(H69B), C68B(H68B), C66B(H66B), C65B(H65B),
 C64B(H64B), C63B(H63B), C62B(H62B), C74(H74), C75(H75), C76(H76), C77(H77),
 C78(H78), C86(H86), C87(H87), C88(H88), C89(H89), C90(H90), C92A(H92A),
 C93A(H93A), C94A(H94A), C95A(H95A), C96A(H96A), C98(H98), C99(H99), C100(H100),
  C101(H101), C102(H102), C204(H204), C205(H205), C206(H206), C207(H207),
 C208(H208), C42A(H42A), C41A(H41A), C40A(H40A), C39A(H39A), C38A(H38A),
 C72A(H72A), C71A(H71A), C70A(H70A), C69A(H69A), C68A(H68A), C24A(H24A),
 C23A(H23A), C22A(H22A), C21A(H21A), C20A(H20A), C66A(H66A), C65A(H65A),
 C64A(H64A), C63A(H63A), C62A(H62A), C60A(H60A), C59A(H59A), C58A(H58A),
 C57A(H57A), C56A(H56A), C108(H108), C107(H107), C106(H106), C105(H105),
 C104(H104), N6(H6a), C92B(H92B), C93B(H93B), C94B(H94B), C95B(H95B),
 C96B(H96B), C80(H80), C81(H81), C82(H82), C83(H83), C84(H84)
5.e Fitted hexagon refined as free rotating group:
 C19B(C20B,C21B,C22B,C23B,C24B), C55B(C60B,C59B,C58B,C57B,C56B), C67B(C72B,
 C71B,C70B,C69B,C68B), C61B(C66B,C65B,C64B,C63B,C62B), C91A(C92A,C93A,C94A,C95A,
 C96A), C203(C204,C205,C206,C207,C208), C103(C108,C107,C106,C105,C104),
 C91B(C92B,C93B,C94B,C95B,C96B), C79(C80,C81,C82,C83,C84)
;
_shelx_shelxl_version_number 2014/7
_olex2_submission_special_instructions 'No special instructions were received'

loop_
_space_group_symop_operation_xyz
'x, y, z'
'-x, y+1/2, -z+1/2'
'-x, -y, -z'
'x, -y-1/2, z-1/2'

loop_
_atom_site_label
_atom_site_type_symbol
_atom_site_fract_x
_atom_site_fract_y
_atom_site_fract_z
_atom_site_U_iso_or_equiv
_atom_site_adp_type
_atom_site_occupancy
_atom_site_site_symmetry_order
_atom_site_calc_flag
_atom_site_refinement_flags_posn
_atom_site_refinement_flags_adp
_atom_site_refinement_flags_occupancy
_atom_site_disorder_assembly
_atom_site_disorder_group
Pd1 Pd 0.13455(2) 0.76335(2) -0.08326(2) 0.04772(10) Uani 1 1 d . . . . .
Pd2 Pd 0.34958(2) 0.72858(3) 0.03965(2) 0.05617(11) Uani 1 1 d . . . . .
Lu1 Lu 0.24064(2) 0.78059(2) -0.01632(2) 0.04726(7) Uani 1 1 d . . . . .
P1 P 0.14876(4) 0.65110(9) -0.02519(4) 0.0495(3) Uani 1 1 d . . . . .
P2 P 0.16403(5) 0.90908(9) -0.08579(5) 0.0523(3) Uani 1 1 d . . . . .
P3 P 0.33224(5) 0.68126(9) -0.03860(5) 0.0535(3) Uani 1 1 d . . . . .
P4 P 0.32139(5) 0.84813(13) 0.07546(6) 0.0698(4) Uani 1 1 d . . . . .
P5 P 0.06433(5) 0.74383(10) -0.14900(5) 0.0575(3) Uani 1 1 d . . . . .
P6 P 0.41685(6) 0.65739(14) 0.09259(6) 0.0737(4) Uani 1 1 d . . . . .
N1 N 0.20236(14) 0.6685(3) 0.01552(14) 0.0532(9) Uani 1 1 d . . . . .
N2 N 0.22442(15) 0.9112(3) -0.06154(17) 0.0581(10) Uani 1 1 d . . . . .
N3 N 0.27541(15) 0.7087(3) -0.06850(15) 0.0517(9) Uani 1 1 d . . . . .
N4 N 0.26115(16) 0.8623(4) 0.05382(17) 0.0660(12) Uani 1 1 d . . . . .
N5 N 0.0802(2) 0.7544(4) -0.20110(17) 0.0715(12) Uani 1 1 d . . . . .
H5 H 0.0948 0.8080 -0.1999 0.086 Uiso 1 1 d R . . . .
C49 C 0.37825(19) 0.7340(4) -0.0657(2) 0.0599(12) Uani 1 1 d . . . . .
C50 C 0.3873(2) 0.7039(5) -0.1081(2) 0.0709(15) Uani 1 1 d . . . . .
H50 H 0.3700 0.6522 -0.1245 0.085 Uiso 1 1 calc R . . . .
C51 C 0.4219(3) 0.7496(6) -0.1268(3) 0.086(2) Uani 1 1 d . . . . .
H51 H 0.4276 0.7291 -0.1559 0.103 Uiso 1 1 calc R . . . .
C52 C 0.4470(2) 0.8224(6) -0.1034(3) 0.089(2) Uani 1 1 d . . . . .
H52 H 0.4706 0.8523 -0.1160 0.107 Uiso 1 1 calc R . . . .
C53 C 0.4387(2) 0.8539(6) -0.0610(3) 0.0859(19) Uani 1 1 d . . . . .
H53 H 0.4562 0.9055 -0.0448 0.103 Uiso 1 1 calc R . . . .
C54 C 0.4045(2) 0.8095(4) -0.0424(2) 0.0662(14) Uani 1 1 d . . . . .
H54 H 0.3990 0.8309 -0.0134 0.079 Uiso 1 1 calc R . . . .
C1 C 0.2181(2) 0.6272(5) 0.0609(2) 0.0684(15) Uani 1 1 d . . . . .
C2 C 0.1900(3) 0.6281(7) 0.0936(2) 0.099(3) Uani 1 1 d . . . . .
H2 H 0.1581 0.6545 0.0850 0.118 Uiso 1 1 calc R . . . .
C3 C 0.2095(4) 0.5892(10) 0.1397(3) 0.136(5) Uani 1 1 d . . . . .
H3 H 0.1907 0.5907 0.1622 0.164 Uiso 1 1 calc R . . . .
C4 C 0.2550(4) 0.5497(10) 0.1524(3) 0.152(5) Uani 1 1 d . . . . .
H4 H 0.2669 0.5213 0.1828 0.183 Uiso 1 1 calc R . . . .
C5 C 0.2833(3) 0.5509(8) 0.1214(3) 0.112(3) Uani 1 1 d . . . . .
H5A H 0.3153 0.5252 0.1307 0.135 Uiso 1 1 calc R . . . .
C6 C 0.2655(2) 0.5895(5) 0.0764(2) 0.0807(18) Uani 1 1 d . . . . .
H6 H 0.2860 0.5905 0.0554 0.097 Uiso 1 1 calc R . . . .
C25 C 0.15243(19) 0.9531(4) -0.1477(2) 0.0599(12) Uani 1 1 d . . . . .
C26 C 0.1201(3) 1.0219(5) -0.1693(3) 0.0844(19) Uani 1 1 d . . . . .
H26 H 0.1036 1.0561 -0.1505 0.101 Uiso 1 1 calc R . . . .
C27 C 0.1112(3) 1.0416(6) -0.2170(3) 0.109(3) Uani 1 1 d . . . . .
H27 H 0.0890 1.0895 -0.2305 0.130 Uiso 1 1 calc R . . . .
C28 C 0.1336(3) 0.9943(6) -0.2454(3) 0.098(2) Uani 1 1 d . . . . .
H28 H 0.1271 1.0083 -0.2786 0.118 Uiso 1 1 calc R . . . .
C29 C 0.1657(3) 0.9263(6) -0.2252(3) 0.0844(19) Uani 1 1 d . . . . .
H29 H 0.1821 0.8929 -0.2443 0.101 Uiso 1 1 calc R . . . .
C30 C 0.1745(2) 0.9054(5) -0.1777(2) 0.0719(15) Uani 1 1 d . . . . .
H30 H 0.1964 0.8567 -0.1647 0.086 Uiso 1 1 calc R . . . .
C7 C 0.09555(18) 0.6649(4) 0.00035(18) 0.0591(13) Uani 1 1 d . . . . .
C8 C 0.0727(3) 0.5918(5) 0.0176(2) 0.0810(18) Uani 1 1 d . . . . .
H8 H 0.0855 0.5313 0.0187 0.097 Uiso 1 1 calc R . . . .
C9 C 0.0306(3) 0.6093(7) 0.0334(3) 0.102(3) Uani 1 1 d . . . . .
H9 H 0.0145 0.5603 0.0446 0.122 Uiso 1 1 calc R . . . .
C10 C 0.0128(3) 0.6978(7) 0.0324(3) 0.101(3) Uani 1 1 d . . . . .
H10 H -0.0156 0.7092 0.0429 0.121 Uiso 1 1 calc R . . . .
C11 C 0.0351(3) 0.7681(6) 0.0169(3) 0.089(2) Uani 1 1 d . . . . .
H11 H 0.0229 0.8288 0.0170 0.107 Uiso 1 1 calc R . . . .
C12 C 0.0768(2) 0.7515(5) 0.0003(2) 0.0671(14) Uani 1 1 d . . . . .
H12 H 0.0920 0.8014 -0.0112 0.081 Uiso 1 1 calc R . . . .
C13 C 0.1462(2) 0.5272(4) -0.03834(18) 0.0571(12) Uani 1 1 d . . . . .
C14 C 0.1030(2) 0.4875(4) -0.0675(2) 0.0675(14) Uani 1 1 d . . . . .
H14 H 0.0750 0.5250 -0.0802 0.081 Uiso 1 1 calc R . . . .
C15 C 0.1007(3) 0.3943(5) -0.0782(3) 0.0866(19) Uani 1 1 d . . . . .
H15 H 0.0707 0.3684 -0.0967 0.104 Uiso 1 1 calc R . . . .
C16 C 0.1408(4) 0.3399(5) -0.0624(3) 0.096(2) Uani 1 1 d . . . . .
H16 H 0.1392 0.2765 -0.0706 0.116 Uiso 1 1 calc R . . . .
C17 C 0.1845(3) 0.3776(5) -0.0342(3) 0.099(2) Uani 1 1 d . . . . .
H17 H 0.2125 0.3397 -0.0225 0.119 Uiso 1 1 calc R . . . .
C18 C 0.1868(3) 0.4716(5) -0.0230(2) 0.0772(16) Uani 1 1 d . . . . .
H18 H 0.2169 0.4973 -0.0045 0.093 Uiso 1 1 calc R . . . .
C19B C 0.2559(5) 0.9817(9) -0.0751(4) 0.046(4) Uani 0.5 1 d . . P A 2
C20B C 0.3051(6) 0.9582(8) -0.0672(5) 0.063(5) Uani 0.5 1 d G . P A 2
H20B H 0.3157 0.8975 -0.0577 0.076 Uiso 0.5 1 calc R . P A 2
C21B C 0.3387(4) 1.0235(10) -0.0733(5) 0.070(5) Uani 0.5 1 d G . P A 2
H21B H 0.3723 1.0074 -0.0679 0.084 Uiso 0.5 1 calc R . P A 2
C22B C 0.3231(4) 1.1123(9) -0.0873(4) 0.072(4) Uani 0.5 1 d G . P A 2
H22B H 0.3461 1.1569 -0.0914 0.086 Uiso 0.5 1 calc R . P A 2
C23B C 0.2739(5) 1.1358(7) -0.0952(4) 0.065(4) Uani 0.5 1 d G . P A 2
H23B H 0.2633 1.1965 -0.1047 0.078 Uiso 0.5 1 calc R . P A 2
C24B C 0.2404(4) 1.0705(10) -0.0891(4) 0.053(3) Uani 0.5 1 d G . P A 2
H24B H 0.2068 1.0866 -0.0945 0.064 Uiso 0.5 1 calc R . P A 2
C31 C 0.1358(2) 0.9952(4) -0.0551(2) 0.0631(13) Uani 1 1 d . . . . .
C32 C 0.1643(3) 1.0436(5) -0.0173(3) 0.092(2) Uani 1 1 d . . . . .
H32 H 0.1990 1.0362 -0.0085 0.110 Uiso 1 1 calc R . . . .
C33 C 0.1433(3) 1.1032(7) 0.0085(4) 0.127(4) Uani 1 1 d . . . . .
H33 H 0.1635 1.1357 0.0350 0.152 Uiso 1 1 calc R . . . .
C34 C 0.0926(3) 1.1157(6) -0.0043(3) 0.099(2) Uani 1 1 d . . . . .
H34 H 0.0780 1.1571 0.0131 0.119 Uiso 1 1 calc R . . . .
C35 C 0.0639(3) 1.0676(5) -0.0424(3) 0.0845(19) Uani 1 1 d . . . . .
H35 H 0.0293 1.0758 -0.0515 0.101 Uiso 1 1 calc R . . . .
C36 C 0.0852(2) 1.0069(4) -0.0678(2) 0.0670(14) Uani 1 1 d . . . . .
H36 H 0.0650 0.9734 -0.0939 0.080 Uiso 1 1 calc R . . . .
C37B C 0.2558(17) 0.683(2) -0.1145(16) 0.060(7) Uani 0.5 1 d . . P B 2
C38B C 0.2092(14) 0.630(2) -0.1312(13) 0.071(6) Uani 0.5 1 d . . P B 2
H38B H 0.1953 0.6046 -0.1077 0.085 Uiso 0.5 1 calc R . P B 2
C39B C 0.1853(8) 0.6153(18) -0.1785(6) 0.092(6) Uani 0.5 1 d . . P B 2
H39B H 0.1561 0.5798 -0.1870 0.111 Uiso 0.5 1 calc R . P B 2
C40B C 0.2051(8) 0.6548(19) -0.2163(7) 0.091(6) Uani 0.5 1 d . . P B 2
H40B H 0.1892 0.6437 -0.2491 0.109 Uiso 0.5 1 calc R . P B 2
C41B C 0.2471(8) 0.7082(19) -0.2030(7) 0.083(6) Uani 0.5 1 d . . P B 2
H41B H 0.2611 0.7321 -0.2266 0.100 Uiso 0.5 1 calc R . P B 2
C42B C 0.2685(8) 0.7264(14) -0.1550(9) 0.063(4) Uani 0.5 1 d . . P B 2
H42B H 0.2938 0.7713 -0.1477 0.075 Uiso 0.5 1 calc R . P B 2
C43 C 0.3399(2) 0.5592(4) -0.0514(2) 0.0690(15) Uani 1 1 d . . . . .
C44 C 0.3004(3) 0.5022(5) -0.0618(3) 0.0860(19) Uani 1 1 d . . . . .
H44 H 0.2685 0.5260 -0.0646 0.103 Uiso 1 1 calc R . . . .
C45 C 0.3068(5) 0.4084(6) -0.0683(4) 0.132(4) Uani 1 1 d . . . . .
H45 H 0.2790 0.3691 -0.0764 0.159 Uiso 1 1 calc R . . . .
C46 C 0.3537(6) 0.3714(7) -0.0632(5) 0.157(5) Uani 1 1 d . . . . .
H46 H 0.3581 0.3073 -0.0665 0.188 Uiso 1 1 calc R . . . .
C47 C 0.3932(5) 0.4301(7) -0.0531(5) 0.146(5) Uani 1 1 d . . . . .
H47 H 0.4253 0.4069 -0.0501 0.175 Uiso 1 1 calc R . . . .
C48 C 0.3864(3) 0.5227(5) -0.0474(3) 0.097(2) Uani 1 1 d . . . . .
H48 H 0.4140 0.5626 -0.0405 0.117 Uiso 1 1 calc R . . . .
C55B C 0.2306(7) 0.8920(13) 0.0835(7) 0.090(11) Uani 0.5 1 d . . P C 2
C60B C 0.1817(7) 0.8649(14) 0.0688(8) 0.074(7) Uani 0.5 1 d G . P C 2
H60B H 0.1708 0.8239 0.0426 0.089 Uiso 0.5 1 calc R . P C 2
C59B C 0.1487(5) 0.8977(15) 0.0925(10) 0.17(2) Uani 0.5 1 d G . P C 2
H59B H 0.1152 0.8792 0.0825 0.201 Uiso 0.5 1 calc R . P C 2
C58B C 0.1646(6) 0.9577(14) 0.1310(9) 0.135(13) Uani 0.5 1 d G . P C 2
H58B H 0.1420 0.9801 0.1472 0.162 Uiso 0.5 1 calc R . P C 2
C57B C 0.2135(6) 0.9848(12) 0.1457(6) 0.136(13) Uani 0.5 1 d G . P C 2
H57B H 0.2243 1.0257 0.1719 0.164 Uiso 0.5 1 calc R . P C 2
C56B C 0.2465(5) 0.9520(12) 0.1220(7) 0.093(7) Uani 0.5 1 d G . P C 2
H56B H 0.2800 0.9705 0.1320 0.112 Uiso 0.5 1 calc R . P C 2
C67B C 0.3522(5) 0.9650(8) 0.0620(5) 0.062(5) Uani 0.5 1 d . U P D 2
C72B C 0.3255(4) 1.0437(10) 0.0445(5) 0.084(6) Uani 0.5 1 d G U P D 2
H72B H 0.2910 1.0447 0.0398 0.100 Uiso 0.5 1 calc R . P D 2
C71B C 0.3494(5) 1.1210(8) 0.0340(5) 0.106(7) Uani 0.5 1 d G U P D 2
H71B H 0.3312 1.1748 0.0220 0.127 Uiso 0.5 1 calc R . P D 2
C70B C 0.4000(5) 1.1196(8) 0.0410(6) 0.129(9) Uani 0.5 1 d G U P D 2
H70B H 0.4163 1.1724 0.0338 0.155 Uiso 0.5 1 calc R . P D 2
C69B C 0.4266(4) 1.0408(11) 0.0585(5) 0.096(6) Uani 0.5 1 d G U P D 2
H69B H 0.4612 1.0398 0.0632 0.115 Uiso 0.5 1 calc R . P D 2
C68B C 0.4028(5) 0.9635(8) 0.0690(5) 0.074(5) Uani 0.5 1 d G U P D 2
H68B H 0.4210 0.9097 0.0810 0.089 Uiso 0.5 1 calc R . P D 2
C61B C 0.3333(5) 0.8176(9) 0.1457(3) 0.063(5) Uani 0.5 1 d . U P D 2
C66B C 0.3011(4) 0.7590(8) 0.1597(4) 0.068(4) Uani 0.5 1 d G U P D 2
H66B H 0.2733 0.7349 0.1365 0.082 Uiso 0.5 1 calc R . P D 2
C65B C 0.3094(4) 0.7356(8) 0.2077(4) 0.085(5) Uani 0.5 1 d G U P D 2
H65B H 0.2874 0.6955 0.2173 0.102 Uiso 0.5 1 calc R . P D 2
C64B C 0.3500(5) 0.7708(9) 0.2417(3) 0.090(5) Uani 0.5 1 d G U P D 2
H64B H 0.3557 0.7548 0.2745 0.108 Uiso 0.5 1 calc R . P D 2
C63B C 0.3822(4) 0.8295(9) 0.2277(4) 0.094(7) Uani 0.5 1 d G U P D 2
H63B H 0.4099 0.8536 0.2509 0.113 Uiso 0.5 1 calc R . P D 2
C62B C 0.3738(5) 0.8529(9) 0.1797(5) 0.076(5) Uani 0.5 1 d G U P D 2
H62B H 0.3958 0.8930 0.1701 0.091 Uiso 0.5 1 calc R . P D 2
C73 C 0.0532(2) 0.7410(4) -0.2494(2) 0.0685(14) Uani 1 1 d . . . . .
C74 C 0.0020(3) 0.7312(4) -0.2643(2) 0.0744(16) Uani 1 1 d . . . . .
H74 H -0.0165 0.7335 -0.2415 0.089 Uiso 1 1 calc R . . . .
C75 C -0.0213(3) 0.7184(5) -0.3119(3) 0.086(2) Uani 1 1 d . . . . .
H75 H -0.0559 0.7102 -0.3215 0.104 Uiso 1 1 calc R . . . .
C76 C 0.0037(4) 0.7168(5) -0.3463(3) 0.094(2) Uani 1 1 d . . . . .
H76 H -0.0134 0.7090 -0.3791 0.113 Uiso 1 1 calc R . . . .
C77 C 0.0540(4) 0.7269(5) -0.3321(3) 0.097(3) Uani 1 1 d . . . . .
H77 H 0.0716 0.7259 -0.3556 0.117 Uiso 1 1 calc R . . . .
C78 C 0.0798(3) 0.7388(5) -0.2834(2) 0.0790(18) Uani 1 1 d . . . . .
H78 H 0.1145 0.7452 -0.2740 0.095 Uiso 1 1 calc R . . . .
C85 C 0.01853(19) 0.8339(4) -0.1516(2) 0.0616(12) Uani 1 1 d . . . . .
C86 C -0.0047(3) 0.8402(5) -0.1154(3) 0.0815(18) Uani 1 1 d . . . . .
H86 H 0.0008 0.7937 -0.0915 0.098 Uiso 1 1 calc R . . . .
C87 C -0.0358(3) 0.9125(6) -0.1130(3) 0.096(2) Uani 1 1 d . . . . .
H87 H -0.0515 0.9154 -0.0880 0.116 Uiso 1 1 calc R . . . .
C88 C -0.0436(3) 0.9804(6) -0.1476(3) 0.095(2) Uani 1 1 d . . . . .
H88 H -0.0653 1.0295 -0.1466 0.114 Uiso 1 1 calc R . . . .
C89 C -0.0206(3) 0.9782(5) -0.1831(3) 0.088(2) Uani 1 1 d . . . . .
H89 H -0.0256 1.0264 -0.2060 0.105 Uiso 1 1 calc R . . . .
C90 C 0.0108(3) 0.9040(4) -0.1858(2) 0.0728(15) Uani 1 1 d . . . . .
H90 H 0.0265 0.9018 -0.2108 0.087 Uiso 1 1 calc R . . . .
C91A C 0.4375(6) 0.6197(12) 0.1931(4) 0.084(6) Uani 0.5 1 d . . P E 1
C92A C 0.4160(5) 0.6135(12) 0.2306(6) 0.103(6) Uani 0.5 1 d G U P E 1
H92A H 0.3832 0.6342 0.2263 0.123 Uiso 0.5 1 calc R . P E 1
C93A C 0.4423(6) 0.5771(12) 0.2744(5) 0.132(8) Uani 0.5 1 d G U P E 1
H93A H 0.4276 0.5728 0.3000 0.158 Uiso 0.5 1 calc R . P E 1
C94A C 0.4902(6) 0.5468(12) 0.2807(4) 0.141(8) Uani 0.5 1 d G U P E 1
H94A H 0.5083 0.5219 0.3106 0.169 Uiso 0.5 1 calc R . P E 1
C95A C 0.5118(5) 0.5530(11) 0.2432(6) 0.130(7) Uani 0.5 1 d G U P E 1
H95A H 0.5446 0.5323 0.2475 0.155 Uiso 0.5 1 calc R . P E 1
C96A C 0.4855(6) 0.5895(11) 0.1994(5) 0.098(5) Uani 0.5 1 d G U P E 1
H96A H 0.5002 0.5937 0.1737 0.117 Uiso 0.5 1 calc R . P E 1
C97 C 0.4735(2) 0.7233(5) 0.0997(3) 0.0789(18) Uani 1 1 d . . . . .
C98 C 0.4916(3) 0.7366(5) 0.0597(3) 0.0855(19) Uani 1 1 d . . . . .
H98 H 0.4773 0.7042 0.0308 0.103 Uiso 1 1 calc R . . . .
C99 C 0.5298(3) 0.7958(7) 0.0620(4) 0.106(3) Uani 1 1 d . . . . .
H99 H 0.5427 0.8020 0.0353 0.127 Uiso 1 1 calc R . . . .
C100 C 0.5494(3) 0.8463(8) 0.1028(5) 0.126(3) Uani 1 1 d . . . . .
H100 H 0.5743 0.8904 0.1035 0.151 Uiso 1 1 calc R . . . .
C101 C 0.5325(3) 0.8326(9) 0.1429(4) 0.126(4) Uani 1 1 d . . . . .
H101 H 0.5474 0.8647 0.1717 0.152 Uiso 1 1 calc R . . . .
C102 C 0.4943(3) 0.7729(7) 0.1412(4) 0.107(3) Uani 1 1 d . . . . .
H102 H 0.4823 0.7656 0.1685 0.129 Uiso 1 1 calc R . . . .
C203 C 0.4334(8) 0.5344(9) 0.0738(7) 0.068(5) Uani 0.5 1 d . . P F 2
C204 C 0.4793(7) 0.5036(10) 0.0719(7) 0.089(7) Uani 0.5 1 d G . P F 2
H204 H 0.5065 0.5445 0.0789 0.107 Uiso 0.5 1 calc R . P F 2
C205 C 0.4854(5) 0.4129(11) 0.0597(7) 0.105(8) Uani 0.5 1 d G . P F 2
H205 H 0.5167 0.3918 0.0584 0.126 Uiso 0.5 1 calc R . P F 2
C206 C 0.4456(6) 0.3530(9) 0.0495(5) 0.102(6) Uani 0.5 1 d G U P F 2
H206 H 0.4498 0.2910 0.0412 0.123 Uiso 0.5 1 calc R . P F 2
C207 C 0.3997(5) 0.3839(12) 0.0514(5) 0.090(6) Uani 0.5 1 d G U P F 2
H207 H 0.3726 0.3430 0.0443 0.108 Uiso 0.5 1 calc R . P F 2
C208 C 0.3936(6) 0.4746(13) 0.0635(6) 0.079(6) Uani 0.5 1 d G . P F 2
H208 H 0.3623 0.4956 0.0648 0.095 Uiso 0.5 1 calc R . P F 2
C37A C 0.2530(16) 0.7073(18) -0.1203(13) 0.049(5) Uani 0.5 1 d . . P B 1
C42A C 0.2778(10) 0.7610(15) -0.1485(11) 0.070(5) Uani 0.5 1 d . . P B 1
H42A H 0.3056 0.7981 -0.1342 0.084 Uiso 0.5 1 calc R . P B 1
C41A C 0.2588(8) 0.7550(14) -0.1975(8) 0.085(6) Uani 0.5 1 d . U P B 1
H41A H 0.2725 0.7913 -0.2177 0.102 Uiso 0.5 1 calc R . P B 1
C40A C 0.2210(11) 0.6987(16) -0.2170(10) 0.084(6) Uani 0.5 1 d . U P B 1
H40A H 0.2104 0.6935 -0.2510 0.101 Uiso 0.5 1 calc R . P B 1
C39A C 0.1965(7) 0.6474(13) -0.1901(9) 0.073(5) Uani 0.5 1 d . U P B 1
H39A H 0.1693 0.6091 -0.2047 0.088 Uiso 0.5 1 calc R . P B 1
C38A C 0.2154(12) 0.6564(18) -0.1381(12) 0.063(5) Uani 0.5 1 d . . P B 1
H38A H 0.1999 0.6248 -0.1176 0.075 Uiso 0.5 1 calc R . P B 1
C67A C 0.3555(6) 0.9433(12) 0.0783(7) 0.070(4) Uani 0.5 1 d . . P D 1
C72A C 0.3328(7) 1.0287(11) 0.0653(10) 0.109(8) Uani 0.5 1 d . . P D 1
H72A H 0.2981 1.0332 0.0589 0.131 Uiso 0.5 1 calc R . P D 1
C71A C 0.3605(10) 1.1096(13) 0.0613(13) 0.180(15) Uani 0.5 1 d . . P D 1
H71A H 0.3445 1.1671 0.0531 0.217 Uiso 0.5 1 calc R . P D 1
C70A C 0.4100(8) 1.1020(13) 0.0696(12) 0.156(12) Uani 0.5 1 d . . P D 1
H70A H 0.4287 1.1553 0.0675 0.187 Uiso 0.5 1 calc R . P D 1
C69A C 0.4346(7) 1.0164(12) 0.0813(8) 0.102(6) Uani 0.5 1 d . . P D 1
H69A H 0.4692 1.0122 0.0865 0.122 Uiso 0.5 1 calc R . P D 1
C68A C 0.4068(6) 0.9379(12) 0.0850(7) 0.077(5) Uani 0.5 1 d . . P D 1
H68A H 0.4228 0.8803 0.0922 0.093 Uiso 0.5 1 calc R . P D 1
C19A C 0.2557(8) 0.9829(12) -0.0584(7) 0.069(5) Uani 0.5 1 d . . P A 1
C24A C 0.2427(8) 1.0762(16) -0.0699(9) 0.104(8) Uani 0.5 1 d . . P A 1
H24A H 0.2089 1.0929 -0.0793 0.124 Uiso 0.5 1 calc R . P A 1
C23A C 0.2769(9) 1.1416(14) -0.0679(11) 0.134(10) Uani 0.5 1 d . . P A 1
H23A H 0.2662 1.2036 -0.0733 0.161 Uiso 0.5 1 calc R . P A 1
C22A C 0.3276(9) 1.1234(15) -0.0584(12) 0.146(11) Uani 0.5 1 d . . P A 1
H22A H 0.3511 1.1706 -0.0569 0.176 Uiso 0.5 1 calc R . P A 1
C21A C 0.3406(8) 1.0315(17) -0.0512(11) 0.120(10) Uani 0.5 1 d . . P A 1
H21A H 0.3739 1.0136 -0.0459 0.145 Uiso 0.5 1 calc R . P A 1
C20A C 0.3056(8) 0.9669(13) -0.0519(10) 0.079(6) Uani 0.5 1 d . . P A 1
H20A H 0.3163 0.9049 -0.0474 0.095 Uiso 0.5 1 calc R . P A 1
C61A C 0.3342(6) 0.8523(12) 0.1370(5) 0.059(3) Uani 0.5 1 d . . P D 1
C66A C 0.3010(7) 0.8008(11) 0.1544(5) 0.068(4) Uani 0.5 1 d . . P D 1
H66A H 0.2733 0.7744 0.1322 0.082 Uiso 0.5 1 calc R . P D 1
C65A C 0.3074(8) 0.7867(13) 0.2038(6) 0.094(5) Uani 0.5 1 d . . P D 1
H65A H 0.2838 0.7539 0.2151 0.113 Uiso 0.5 1 calc R . P D 1
C64A C 0.3503(10) 0.8232(17) 0.2359(6) 0.113(7) Uani 0.5 1 d . . P D 1
H64A H 0.3561 0.8145 0.2694 0.136 Uiso 0.5 1 calc R . P D 1
C63A C 0.3854(8) 0.8737(19) 0.2179(7) 0.118(8) Uani 0.5 1 d . . P D 1
H63A H 0.4150 0.8951 0.2395 0.142 Uiso 0.5 1 calc R . P D 1
C62A C 0.3762(7) 0.8906(13) 0.1705(6) 0.082(4) Uani 0.5 1 d . . P D 1
H62A H 0.3981 0.9285 0.1594 0.098 Uiso 0.5 1 calc R . P D 1
C55A C 0.2309(8) 0.9172(17) 0.0760(8) 0.062(4) Uani 0.5 1 d . . P C 1
C60A C 0.1815(9) 0.8962(15) 0.0666(8) 0.069(6) Uani 0.5 1 d . . P C 1
H60A H 0.1681 0.8546 0.0411 0.083 Uiso 0.5 1 calc R . P C 1
C59A C 0.1501(7) 0.9306(19) 0.0911(8) 0.083(5) Uani 0.5 1 d . . P C 1
H59A H 0.1181 0.9065 0.0871 0.100 Uiso 0.5 1 calc R . P C 1
C58A C 0.1686(8) 1.0037(14) 0.1224(8) 0.088(6) Uani 0.5 1 d . . P C 1
H58A H 0.1480 1.0338 0.1386 0.105 Uiso 0.5 1 calc R . P C 1
C57A C 0.2161(8) 1.0315(13) 0.1295(7) 0.081(5) Uani 0.5 1 d . . P C 1
H57A H 0.2278 1.0818 0.1503 0.097 Uiso 0.5 1 calc R . P C 1
C56A C 0.2473(6) 0.9900(10) 0.1079(6) 0.061(4) Uani 0.5 1 d . . P C 1
H56A H 0.2804 1.0104 0.1145 0.073 Uiso 0.5 1 calc R . P C 1
C103 C 0.4346(9) 0.5452(10) 0.0874(8) 0.074(6) Uani 0.5 1 d . . P F 1
C108 C 0.3986(6) 0.4775(13) 0.0796(7) 0.087(7) Uani 0.5 1 d G . P F 1
H108 H 0.3658 0.4933 0.0787 0.104 Uiso 0.5 1 calc R . P F 1
C107 C 0.4107(5) 0.3867(12) 0.0732(5) 0.097(6) Uani 0.5 1 d G . P F 1
H107 H 0.3861 0.3405 0.0679 0.117 Uiso 0.5 1 calc R . P F 1
C106 C 0.4587(5) 0.3636(10) 0.0746(6) 0.102(6) Uani 0.5 1 d G . P F 1
H106 H 0.4669 0.3016 0.0703 0.122 Uiso 0.5 1 calc R . P F 1
C105 C 0.4946(5) 0.4312(13) 0.0824(7) 0.113(8) Uani 0.5 1 d G . P F 1
H105 H 0.5274 0.4154 0.0834 0.135 Uiso 0.5 1 calc R . P F 1
C104 C 0.4826(8) 0.5220(12) 0.0888(8) 0.091(7) Uani 0.5 1 d G . P F 1
H104 H 0.5072 0.5682 0.0941 0.110 Uiso 0.5 1 calc R . P F 1
Li1A Li 0.7371(15) 0.733(2) 0.2644(9) 0.29(3) Uiso 0.5 1 d D . P G 1
N6 N 0.4106(2) 0.6486(5) 0.1485(2) 0.0961(19) Uani 1 1 d . U . . .
H6A H 0.3815 0.6684 0.1494 0.115 Uiso 0.5 1 calc R . P E 1
H6B H 0.3794 0.6398 0.1466 0.115 Uiso 0.5 1 d R . P E 2
C91B C 0.4413(6) 0.5880(12) 0.1874(5) 0.097(7) Uani 0.5 1 d . . P E 2
C92B C 0.4242(5) 0.5814(12) 0.2278(6) 0.109(7) Uani 0.5 1 d G U P E 2
H92B H 0.3930 0.6061 0.2273 0.130 Uiso 0.5 1 calc R . P E 2
C93B C 0.4527(6) 0.5386(11) 0.2688(5) 0.111(6) Uani 0.5 1 d G U P E 2
H93B H 0.4410 0.5341 0.2965 0.133 Uiso 0.5 1 calc R . P E 2
C94B C 0.4983(6) 0.5024(12) 0.2695(5) 0.135(8) Uani 0.5 1 d G U P E 2
H94B H 0.5178 0.4732 0.2976 0.162 Uiso 0.5 1 calc R . P E 2
C95B C 0.5154(5) 0.5091(11) 0.2291(6) 0.128(7) Uani 0.5 1 d G U P E 2
H95B H 0.5466 0.4843 0.2296 0.154 Uiso 0.5 1 calc R . P E 2
C96B C 0.4869(6) 0.5519(11) 0.1880(5) 0.100(5) Uani 0.5 1 d G U P E 2
H96B H 0.4985 0.5564 0.1604 0.120 Uiso 0.5 1 calc R . P E 2
C79 C 0.02854(18) 0.6369(3) -0.15871(18) 0.0826(19) Uani 1 1 d . . . . .
C80 C -0.0119(2) 0.6216(4) -0.1413(2) 0.108(3) Uani 1 1 d G U . . .
H80 H -0.0241 0.6697 -0.1257 0.129 Uiso 1 1 calc R . . . .
C81 C -0.03443(19) 0.5360(4) -0.1468(2) 0.131(3) Uani 1 1 d G U . . .
H81 H -0.0621 0.5255 -0.1350 0.157 Uiso 1 1 calc R . . . .
C82 C -0.0166(2) 0.4656(3) -0.1697(2) 0.122(3) Uani 1 1 d G U . . .
H82 H -0.0320 0.4071 -0.1735 0.147 Uiso 1 1 calc R . . . .
C83 C 0.0238(3) 0.4809(3) -0.1871(2) 0.124(3) Uani 1 1 d G U . . .
H83 H 0.0361 0.4328 -0.2028 0.149 Uiso 1 1 calc R . . . .
C84 C 0.04640(19) 0.5665(4) -0.18161(18) 0.102(2) Uani 1 1 d G U . . .
H84 H 0.0740 0.5770 -0.1935 0.123 Uiso 1 1 calc R . . . .
O1A O 0.8130(6) 0.7136(9) 0.2416(6) 0.150(6) Uiso 0.5 1 d . . P G 1
C109 C 0.8581(6) 0.6695(13) 0.2668(5) 0.153(9) Uiso 0.5 1 d G . P G 1
H10A H 0.8556 0.6441 0.2976 0.183 Uiso 0.5 1 calc R . P G 1
H10B H 0.8857 0.7139 0.2733 0.183 Uiso 0.5 1 calc R . P G 1
C110 C 0.8665(7) 0.5922(12) 0.2340(7) 0.161(9) Uiso 0.5 1 d G . P G 1
H11A H 0.8500 0.5347 0.2391 0.193 Uiso 0.5 1 calc R . P G 1
H11B H 0.9020 0.5802 0.2388 0.193 Uiso 0.5 1 calc R . P G 1
C111 C 0.8427(7) 0.6330(13) 0.1841(5) 0.142(8) Uiso 0.5 1 d G . P G 1
H11C H 0.8652 0.6759 0.1742 0.171 Uiso 0.5 1 calc R . P G 1
H11D H 0.8325 0.5842 0.1596 0.171 Uiso 0.5 1 calc R . P G 1
C112 C 0.7984(6) 0.6832(13) 0.1923(5) 0.196(13) Uiso 0.5 1 d G . P G 1
H11E H 0.7894 0.7363 0.1704 0.235 Uiso 0.5 1 calc R . P G 1
H11F H 0.7698 0.6414 0.1867 0.235 Uiso 0.5 1 calc R . P G 1
O2A O 0.7189(5) 0.8380(6) 0.2251(4) 0.128(4) Uiso 0.5 1 d D . P G 1
C113 C 0.7480(3) 0.9205(8) 0.2291(4) 0.090(4) Uiso 0.5 1 d G . P G 1
H11G H 0.7751 0.9115 0.2142 0.108 Uiso 0.5 1 calc R . P G 1
H11H H 0.7621 0.9371 0.2632 0.108 Uiso 0.5 1 calc R . P G 1
C114 C 0.7130(5) 0.9960(7) 0.2028(5) 0.090(4) Uiso 0.5 1 d G . P G 1
H11I H 0.7233 1.0573 0.2168 0.107 Uiso 0.5 1 calc R . P G 1
H11J H 0.7109 0.9970 0.1682 0.107 Uiso 0.5 1 calc R . P G 1
C115 C 0.6644(4) 0.9657(11) 0.2115(8) 0.173(11) Uiso 0.5 1 d G . P G 1
H11K H 0.6622 0.9850 0.2436 0.207 Uiso 0.5 1 calc R . P G 1
H11L H 0.6359 0.9905 0.1867 0.207 Uiso 0.5 1 calc R . P G 1
C116 C 0.6677(4) 0.8610(11) 0.2080(7) 0.156(9) Uiso 0.5 1 d G . P G 1
H11M H 0.6488 0.8309 0.2279 0.188 Uiso 0.5 1 calc R . P G 1
H11N H 0.6542 0.8407 0.1743 0.188 Uiso 0.5 1 calc R . P G 1
O3A O 0.6987(4) 0.6257(10) 0.2365(5) 0.199(9) Uiso 0.5 1 d . . P G 1
C117 C 0.6478(5) 0.6017(12) 0.2272(6) 0.26(2) Uiso 0.5 1 d G . P G 1
H11O H 0.6268 0.6568 0.2179 0.317 Uiso 0.5 1 calc R . P G 1
H11P H 0.6413 0.5743 0.2561 0.317 Uiso 0.5 1 calc R . P G 1
C118 C 0.6369(6) 0.5318(13) 0.1860(7) 0.140(8) Uiso 0.5 1 d G . P G 1
H11Q H 0.6105 0.4888 0.1880 0.168 Uiso 0.5 1 calc R . P G 1
H11R H 0.6277 0.5626 0.1544 0.168 Uiso 0.5 1 calc R . P G 1
C119 C 0.6864(7) 0.4825(11) 0.1949(6) 0.165(10) Uiso 0.5 1 d G . P G 1
H11S H 0.6905 0.4543 0.1652 0.198 Uiso 0.5 1 calc R . P G 1
H11T H 0.6904 0.4347 0.2200 0.198 Uiso 0.5 1 calc R . P G 1
C120 C 0.7224(6) 0.5622(14) 0.2118(8) 0.248(19) Uiso 0.5 1 d G . P G 1
H12A H 0.7535 0.5396 0.2337 0.298 Uiso 0.5 1 calc R . P G 1
H12B H 0.7298 0.5926 0.1841 0.298 Uiso 0.5 1 calc R . P G 1
Li1B Li 0.6913(7) 0.7895(13) 0.2990(7) 0.29(3) Uiso 0.5 1 d DG . P G 2
O4A O 0.7697(13) 0.758(2) 0.3337(8) 0.281(9) Uiso 0.5 1 d D . P G 1
C123 C 0.8136(9) 0.783(2) 0.3703(12) 0.250 Uiso 0.5 1 d G . P G 1
H12C H 0.8322 0.8306 0.3580 0.300 Uiso 0.5 1 calc R . P G 1
H12D H 0.8351 0.7293 0.3807 0.300 Uiso 0.5 1 calc R . P G 1
C124 C 0.7965(11) 0.822(2) 0.4123(9) 0.210(10) Uiso 0.5 1 d G . P G 1
H12E H 0.7892 0.8883 0.4084 0.252 Uiso 0.5 1 calc R . P G 1
H12F H 0.8213 0.8112 0.4433 0.252 Uiso 0.5 1 calc R . P G 1
C122 C 0.7496(12) 0.765(2) 0.4082(10) 0.254(14) Uiso 0.5 1 d G . P G 1
H12G H 0.7574 0.7040 0.4230 0.304 Uiso 0.5 1 calc R . P G 1
H12H H 0.7268 0.7976 0.4232 0.304 Uiso 0.5 1 calc R . P G 1
C121 C 0.7283(9) 0.759(2) 0.3537(11) 0.223(12) Uiso 0.5 1 d G . P G 1
H12I H 0.7089 0.7015 0.3450 0.268 Uiso 0.5 1 calc R . P G 1
H12J H 0.7068 0.8117 0.3414 0.268 Uiso 0.5 1 calc R . P G 1
O1B O 0.6152(5) 0.7816(11) 0.2943(5) 0.135(5) Uiso 0.5 1 d D . P G 2
C209 C 0.5770(7) 0.7132(11) 0.2843(9) 0.26(2) Uiso 0.5 1 d G . P G 2
H20C H 0.5905 0.6525 0.2965 0.314 Uiso 0.5 1 calc R . P G 2
H20D H 0.5616 0.7082 0.2493 0.314 Uiso 0.5 1 calc R . P G 2
C210 C 0.5392(7) 0.7450(18) 0.3097(10) 0.202(14) Uiso 0.5 1 d G . P G 2
H21C H 0.5477 0.7231 0.3433 0.242 Uiso 0.5 1 calc R . P G 2
H21D H 0.5058 0.7239 0.2927 0.242 Uiso 0.5 1 calc R . P G 2
C211 C 0.5437(7) 0.8500(17) 0.3073(10) 0.242(17) Uiso 0.5 1 d G . P G 2
H21E H 0.5247 0.8742 0.2758 0.291 Uiso 0.5 1 calc R . P G 2
H21F H 0.5326 0.8806 0.3330 0.291 Uiso 0.5 1 calc R . P G 2
C212 C 0.5989(7) 0.8617(11) 0.3148(8) 0.177(11) Uiso 0.5 1 d G . P G 2
H21G H 0.6057 0.9181 0.2986 0.213 Uiso 0.5 1 calc R . P G 2
H21H H 0.6161 0.8663 0.3494 0.213 Uiso 0.5 1 calc R . P G 2
O2B O 0.6952(7) 0.8710(12) 0.2422(6) 0.158(6) Uiso 0.5 1 d D . P G 2
C213 C 0.6550(6) 0.930(2) 0.2189(10) 0.203(15) Uiso 0.5 1 d G . P G 2
H21I H 0.6367 0.9495 0.2418 0.243 Uiso 0.5 1 calc R . P G 2
H21J H 0.6321 0.8974 0.1919 0.243 Uiso 0.5 1 calc R . P G 2
C214 C 0.6775(13) 1.0134(15) 0.2006(11) 0.216(15) Uiso 0.5 1 d G . P G 2
H21K H 0.6546 1.0398 0.1715 0.259 Uiso 0.5 1 calc R . P G 2
H21L H 0.6871 1.0616 0.2254 0.259 Uiso 0.5 1 calc R . P G 2
C215 C 0.7226(13) 0.971(2) 0.1895(13) 0.33(3) Uiso 0.5 1 d G . P G 2
H21M H 0.7483 1.0170 0.1903 0.401 Uiso 0.5 1 calc R . P G 2
H21N H 0.7137 0.9395 0.1579 0.401 Uiso 0.5 1 calc R . P G 2
C216 C 0.7390(7) 0.901(2) 0.2307(13) 0.55(7) Uiso 0.5 1 d G . P G 2
H21O H 0.7559 0.8484 0.2207 0.664 Uiso 0.5 1 calc R . P G 2
H21P H 0.7618 0.9306 0.2589 0.664 Uiso 0.5 1 calc R . P G 2
O3B O 0.6750(9) 0.6690(15) 0.2442(8) 0.225(10) Uiso 0.5 1 d D . P G 2
C217 C 0.6426(10) 0.6631(19) 0.1962(10) 0.238(17) Uiso 0.5 1 d G . P G 2
H21Q H 0.6442 0.7203 0.1782 0.286 Uiso 0.5 1 calc R . P G 2
H21R H 0.6083 0.6537 0.1971 0.286 Uiso 0.5 1 calc R . P G 2
C218 C 0.6602(15) 0.581(2) 0.1722(7) 0.52(7) Uiso 0.5 1 d G . P G 2
H21S H 0.6861 0.5995 0.1570 0.627 Uiso 0.5 1 calc R . P G 2
H21T H 0.6327 0.5521 0.1479 0.627 Uiso 0.5 1 calc R . P G 2
C219 C 0.6806(11) 0.5172(13) 0.2153(12) 0.213(15) Uiso 0.5 1 d G . P G 2
H21U H 0.6541 0.4818 0.2233 0.256 Uiso 0.5 1 calc R . P G 2
H21V H 0.7054 0.4742 0.2093 0.256 Uiso 0.5 1 calc R . P G 2
C220 C 0.7041(9) 0.5863(19) 0.2549(9) 0.223(17) Uiso 0.5 1 d G . P G 2
H22C H 0.7038 0.5619 0.2866 0.268 Uiso 0.5 1 calc R . P G 2
H22D H 0.7385 0.5989 0.2551 0.268 Uiso 0.5 1 calc R . P G 2
O4B O 0.7645(8) 0.785(2) 0.3395(11) 0.281(9) Uiso 0.5 1 d D . P G 2
C221 C 0.8108(11) 0.772(2) 0.3287(9) 0.223(12) Uiso 0.5 1 d G . P G 2
H22E H 0.8081 0.7914 0.2953 0.268 Uiso 0.5 1 calc R . P G 2
H22F H 0.8211 0.7073 0.3326 0.268 Uiso 0.5 1 calc R . P G 2
C222 C 0.8482(7) 0.833(2) 0.3641(11) 0.254(14) Uiso 0.5 1 d G . P G 2
H22G H 0.8484 0.8964 0.3518 0.304 Uiso 0.5 1 calc R . P G 2
H22H H 0.8817 0.8071 0.3713 0.304 Uiso 0.5 1 calc R . P G 2
C223 C 0.8281(11) 0.830(2) 0.4083(8) 0.210(10) Uiso 0.5 1 d G . P G 2
H22I H 0.8384 0.7735 0.4273 0.252 Uiso 0.5 1 calc R . P G 2
H22J H 0.8389 0.8844 0.4292 0.252 Uiso 0.5 1 calc R . P G 2
C224 C 0.7725(9) 0.832(2) 0.3848(12) 0.250 Uiso 0.5 1 d G . P G 2
H22K H 0.7550 0.7998 0.4054 0.300 Uiso 0.5 1 calc R . P G 2
H22L H 0.7604 0.8956 0.3798 0.300 Uiso 0.5 1 calc R . P G 2

loop_
_atom_site_aniso_label
_atom_site_aniso_U_11
_atom_site_aniso_U_22
_atom_site_aniso_U_33
_atom_site_aniso_U_23
_atom_site_aniso_U_13
_atom_site_aniso_U_12
Pd1 0.04482(19) 0.04643(19) 0.05095(19) -0.00056(14) 0.01157(15) -0.00127(14)
Pd2 0.0432(2) 0.0638(2) 0.0613(2) -0.00890(17) 0.01403(17) 0.00175(16)
Lu1 0.03986(11) 0.04835(11) 0.05397(12) -0.00686(8) 0.01359(8) -0.00014(8)
P1 0.0439(6) 0.0562(7) 0.0491(6) 0.0011(5) 0.0139(5) -0.0013(5)
P2 0.0455(6) 0.0454(6) 0.0651(7) -0.0023(5) 0.0138(6) 0.0010(5)
P3 0.0466(6) 0.0536(7) 0.0629(7) -0.0058(6) 0.0196(6) 0.0018(5)
P4 0.0439(7) 0.0871(11) 0.0749(9) -0.0339(8) 0.0107(6) -0.0024(7)
P5 0.0551(7) 0.0550(7) 0.0551(7) -0.0015(6) 0.0031(6) -0.0011(6)
P6 0.0479(7) 0.0920(12) 0.0770(10) 0.0052(8) 0.0102(7) 0.0068(7)
N1 0.045(2) 0.063(3) 0.053(2) 0.0040(19) 0.0149(17) -0.0042(18)
N2 0.048(2) 0.043(2) 0.081(3) -0.001(2) 0.012(2) -0.0008(17)
N3 0.046(2) 0.059(2) 0.054(2) -0.0074(18) 0.0200(18) 0.0034(18)
N4 0.048(2) 0.079(3) 0.069(3) -0.036(2) 0.011(2) -0.002(2)
N5 0.069(3) 0.085(3) 0.055(3) -0.002(2) 0.008(2) -0.001(3)
C49 0.044(3) 0.069(3) 0.067(3) 0.000(3) 0.017(2) 0.003(2)
C50 0.053(3) 0.093(4) 0.069(3) -0.004(3) 0.021(3) 0.005(3)
C51 0.062(4) 0.131(6) 0.070(4) 0.011(4) 0.025(3) 0.000(4)
C52 0.058(3) 0.126(6) 0.084(4) 0.018(4) 0.021(3) -0.018(4)
C53 0.060(3) 0.101(5) 0.096(5) 0.007(4) 0.020(3) -0.020(3)
C54 0.058(3) 0.071(3) 0.070(3) 0.002(3) 0.019(3) -0.003(3)
C1 0.055(3) 0.093(4) 0.054(3) 0.007(3) 0.010(2) -0.007(3)
C2 0.068(4) 0.173(9) 0.056(3) 0.017(4) 0.018(3) -0.011(5)
C3 0.096(6) 0.249(14) 0.062(4) 0.036(6) 0.018(4) -0.018(7)
C4 0.103(7) 0.256(16) 0.078(5) 0.069(7) -0.008(5) -0.036(8)
C5 0.076(5) 0.162(9) 0.086(5) 0.043(6) 0.001(4) 0.003(5)
C6 0.061(3) 0.105(5) 0.071(4) 0.024(4) 0.010(3) 0.001(3)
C25 0.050(3) 0.053(3) 0.077(3) 0.005(2) 0.018(2) -0.004(2)
C26 0.085(4) 0.084(4) 0.089(4) 0.029(4) 0.032(4) 0.025(4)
C27 0.109(6) 0.109(6) 0.114(6) 0.054(5) 0.042(5) 0.043(5)
C28 0.081(5) 0.123(7) 0.092(5) 0.043(5) 0.029(4) 0.004(5)
C29 0.081(4) 0.096(5) 0.078(4) 0.014(4) 0.024(3) 0.006(4)
C30 0.077(4) 0.074(4) 0.066(3) 0.006(3) 0.021(3) 0.008(3)
C7 0.046(2) 0.082(4) 0.051(3) -0.004(2) 0.015(2) -0.008(2)
C8 0.083(4) 0.091(5) 0.081(4) -0.010(3) 0.043(4) -0.026(4)
C9 0.092(5) 0.132(7) 0.098(5) -0.029(5) 0.055(4) -0.051(5)
C10 0.074(4) 0.144(8) 0.096(5) -0.037(5) 0.045(4) -0.019(5)
C11 0.065(4) 0.120(6) 0.089(5) -0.020(4) 0.031(4) 0.010(4)
C12 0.053(3) 0.084(4) 0.067(3) -0.006(3) 0.019(3) 0.003(3)
C13 0.060(3) 0.059(3) 0.053(3) 0.004(2) 0.017(2) -0.001(2)
C14 0.070(3) 0.062(3) 0.067(3) -0.002(3) 0.014(3) -0.006(3)
C15 0.106(5) 0.068(4) 0.083(4) -0.006(3) 0.022(4) -0.017(4)
C16 0.146(8) 0.055(3) 0.084(5) -0.005(3) 0.024(5) -0.001(4)
C17 0.118(6) 0.074(4) 0.098(5) 0.009(4) 0.019(5) 0.030(5)
C18 0.078(4) 0.072(4) 0.074(4) 0.000(3) 0.008(3) 0.011(3)
C19B 0.040(5) 0.053(7) 0.049(8) -0.009(5) 0.019(5) -0.015(5)
C20B 0.051(8) 0.060(9) 0.080(11) -0.008(7) 0.021(7) -0.004(6)
C21B 0.051(7) 0.070(9) 0.094(11) -0.004(8) 0.031(8) -0.007(6)
C22B 0.058(8) 0.066(8) 0.092(10) -0.009(7) 0.022(8) -0.020(6)
C23B 0.073(8) 0.049(6) 0.070(8) 0.002(6) 0.017(7) -0.012(6)
C24B 0.063(8) 0.040(6) 0.058(7) -0.001(5) 0.017(6) -0.003(5)
C31 0.060(3) 0.053(3) 0.075(3) -0.008(2) 0.015(3) 0.006(2)
C32 0.066(4) 0.093(5) 0.102(5) -0.039(4) -0.001(3) 0.018(4)
C33 0.101(6) 0.131(8) 0.127(7) -0.066(6) -0.005(5) 0.032(6)
C34 0.096(5) 0.088(5) 0.109(6) -0.028(4) 0.019(4) 0.031(4)
C35 0.072(4) 0.096(5) 0.089(4) -0.008(4) 0.027(3) 0.022(4)
C36 0.061(3) 0.070(3) 0.070(3) -0.007(3) 0.019(3) 0.009(3)
C37B 0.062(10) 0.052(16) 0.070(14) 0.009(10) 0.026(10) 0.036(11)
C38B 0.071(10) 0.064(15) 0.077(14) -0.022(11) 0.021(9) -0.023(11)
C39B 0.093(13) 0.120(18) 0.060(10) -0.023(10) 0.016(8) 0.005(11)
C40B 0.082(12) 0.134(19) 0.053(8) -0.013(11) 0.013(8) 0.032(12)
C41B 0.063(11) 0.128(19) 0.062(9) -0.001(11) 0.023(8) 0.018(12)
C42B 0.045(9) 0.074(12) 0.069(11) 0.010(10) 0.015(7) 0.003(8)
C43 0.075(4) 0.055(3) 0.083(4) -0.006(3) 0.031(3) 0.007(3)
C44 0.089(5) 0.059(4) 0.112(5) -0.015(4) 0.033(4) -0.006(3)
C45 0.155(9) 0.064(5) 0.189(11) -0.029(6) 0.063(8) -0.017(6)
C46 0.208(13) 0.063(5) 0.241(14) -0.024(7) 0.131(12) 0.011(7)
C47 0.161(10) 0.081(6) 0.235(13) 0.000(7) 0.121(10) 0.047(7)
C48 0.095(5) 0.074(4) 0.139(7) 0.005(4) 0.058(5) 0.023(4)
C55B 0.051(10) 0.079(15) 0.12(2) -0.063(15) -0.001(10) 0.017(9)
C60B 0.036(7) 0.069(15) 0.114(13) -0.042(10) 0.013(7) 0.006(8)
C59B 0.074(15) 0.22(4) 0.18(3) -0.14(3) 0.005(15) 0.038(18)
C58B 0.078(13) 0.15(3) 0.18(3) -0.08(2) 0.032(14) 0.020(15)
C57B 0.070(11) 0.21(3) 0.122(19) -0.10(2) 0.010(12) 0.020(17)
C56B 0.061(9) 0.096(15) 0.111(17) -0.051(12) 0.004(9) 0.020(10)
C67B 0.065(7) 0.062(8) 0.060(7) -0.012(6) 0.019(6) -0.016(6)
C72B 0.091(10) 0.074(9) 0.084(8) -0.008(6) 0.022(7) -0.004(7)
C71B 0.111(10) 0.099(10) 0.108(9) -0.003(7) 0.030(8) -0.013(8)
C70B 0.135(13) 0.123(13) 0.134(12) -0.005(8) 0.046(9) -0.013(9)
C69B 0.087(9) 0.101(10) 0.102(9) -0.011(7) 0.030(7) -0.023(7)
C68B 0.069(8) 0.075(9) 0.078(8) -0.011(6) 0.022(6) -0.004(6)
C61B 0.058(7) 0.075(9) 0.057(7) -0.008(6) 0.015(6) 0.001(7)
C66B 0.060(6) 0.078(8) 0.063(7) 0.002(6) 0.012(5) -0.003(6)
C65B 0.079(7) 0.102(9) 0.071(7) -0.005(7) 0.015(6) 0.007(7)
C64B 0.092(8) 0.103(9) 0.066(7) -0.008(7) 0.009(6) 0.003(7)
C63B 0.085(9) 0.109(11) 0.084(10) -0.010(7) 0.017(7) -0.001(8)
C62B 0.063(7) 0.083(9) 0.074(8) -0.009(7) 0.006(6) -0.007(6)
C73 0.079(4) 0.067(3) 0.056(3) -0.001(3) 0.011(3) 0.005(3)
C74 0.084(4) 0.063(3) 0.062(3) -0.001(3) -0.004(3) -0.003(3)
C75 0.100(5) 0.068(4) 0.072(4) 0.005(3) -0.009(4) -0.006(4)
C76 0.129(7) 0.078(5) 0.059(4) 0.007(3) -0.001(4) -0.006(4)
C77 0.154(9) 0.072(4) 0.068(4) 0.007(3) 0.033(5) 0.011(5)
C78 0.103(5) 0.071(4) 0.063(3) 0.002(3) 0.022(3) 0.011(4)
C85 0.051(3) 0.058(3) 0.071(3) 0.003(2) 0.009(2) -0.001(2)
C86 0.074(4) 0.080(4) 0.099(5) 0.002(4) 0.038(4) -0.004(3)
C87 0.069(4) 0.109(6) 0.120(6) -0.012(5) 0.041(4) -0.007(4)
C88 0.068(4) 0.095(5) 0.115(6) -0.014(5) 0.015(4) 0.017(4)
C89 0.095(5) 0.064(4) 0.087(5) 0.007(3) -0.004(4) 0.008(4)
C90 0.083(4) 0.065(3) 0.063(3) 0.002(3) 0.008(3) 0.003(3)
C91A 0.080(11) 0.105(15) 0.058(8) 0.003(8) 0.004(8) 0.008(9)
C92A 0.114(9) 0.105(10) 0.084(8) -0.004(7) 0.021(7) 0.000(8)
C93A 0.138(11) 0.137(12) 0.117(11) 0.003(8) 0.028(8) 0.003(9)
C94A 0.149(12) 0.145(12) 0.122(11) 0.007(9) 0.026(9) 0.012(9)
C95A 0.127(10) 0.141(11) 0.115(10) 0.006(8) 0.025(8) 0.010(8)
C96A 0.092(9) 0.105(9) 0.091(8) 0.007(7) 0.017(7) 0.012(8)
C97 0.052(3) 0.091(5) 0.088(4) -0.006(4) 0.010(3) 0.009(3)
C98 0.061(4) 0.093(5) 0.099(5) 0.004(4) 0.016(4) 0.005(3)
C99 0.070(4) 0.112(7) 0.136(8) 0.012(6) 0.029(5) -0.003(4)
C100 0.078(5) 0.123(8) 0.171(10) -0.010(7) 0.023(6) -0.033(5)
C101 0.080(5) 0.156(10) 0.130(8) -0.035(7) 0.008(5) -0.030(6)
C102 0.076(5) 0.125(8) 0.109(6) -0.004(5) 0.005(4) -0.008(5)
C203 0.068(10) 0.064(8) 0.073(13) 0.007(7) 0.022(9) 0.011(7)
C204 0.059(9) 0.073(11) 0.131(19) -0.017(11) 0.020(10) 0.023(8)
C205 0.087(12) 0.071(11) 0.17(2) 0.014(12) 0.049(13) 0.036(10)
C206 0.108(10) 0.085(9) 0.113(10) 0.003(7) 0.029(8) 0.009(7)
C207 0.092(9) 0.080(8) 0.098(10) 0.017(7) 0.026(7) 0.002(7)
C208 0.076(11) 0.092(13) 0.078(12) 0.007(9) 0.037(9) 0.017(10)
C37A 0.058(9) 0.042(12) 0.045(8) 0.007(9) 0.010(6) 0.025(10)
C42A 0.059(11) 0.077(14) 0.073(10) 0.002(10) 0.017(8) 0.000(9)
C41A 0.077(9) 0.092(9) 0.087(9) -0.001(7) 0.024(7) 0.008(7)
C40A 0.089(10) 0.092(10) 0.080(9) -0.013(7) 0.037(8) 0.005(8)
C39A 0.067(7) 0.074(8) 0.073(9) -0.006(7) 0.011(7) 0.006(6)
C38A 0.060(12) 0.059(14) 0.067(10) -0.006(10) 0.013(8) -0.008(10)
C67A 0.057(7) 0.057(8) 0.089(12) -0.015(8) 0.007(7) -0.001(6)
C72A 0.063(8) 0.048(8) 0.19(2) -0.032(11) -0.017(11) 0.001(7)
C71A 0.130(19) 0.047(9) 0.30(4) -0.015(15) -0.06(2) 0.005(10)
C70A 0.087(13) 0.054(9) 0.29(4) -0.006(15) -0.013(17) -0.026(9)
C69A 0.074(9) 0.073(9) 0.136(16) 0.013(10) -0.009(10) -0.026(8)
C68A 0.051(7) 0.056(7) 0.107(13) 0.002(8) -0.007(7) -0.007(6)
C19A 0.065(9) 0.054(8) 0.091(15) 0.006(8) 0.026(9) 0.005(6)
C24A 0.077(11) 0.058(10) 0.16(2) 0.005(13) 0.009(11) -0.002(8)
C23A 0.111(16) 0.057(10) 0.22(3) 0.039(15) 0.026(19) 0.000(10)
C22A 0.093(14) 0.068(12) 0.25(3) 0.022(18) 0.003(19) -0.025(10)
C21A 0.070(11) 0.082(13) 0.20(3) 0.012(16) 0.027(14) -0.019(9)
C20A 0.057(9) 0.058(9) 0.123(17) 0.002(9) 0.025(10) -0.007(7)
C61A 0.048(6) 0.078(10) 0.050(6) -0.005(7) 0.010(5) 0.006(6)
C66A 0.077(9) 0.074(10) 0.054(6) 0.010(6) 0.020(6) -0.003(8)
C65A 0.112(13) 0.113(14) 0.056(8) 0.006(8) 0.023(8) -0.007(11)
C64A 0.15(2) 0.123(17) 0.053(8) -0.006(10) 0.009(10) 0.031(16)
C63A 0.113(15) 0.15(2) 0.062(10) -0.038(12) -0.024(9) -0.013(14)
C62A 0.083(10) 0.090(12) 0.065(8) -0.007(8) 0.008(7) -0.006(9)
C55A 0.053(9) 0.073(11) 0.063(8) -0.012(8) 0.018(7) 0.009(7)
C60A 0.067(10) 0.062(13) 0.080(10) -0.039(8) 0.024(7) 0.002(8)
C59A 0.054(9) 0.100(11) 0.099(13) -0.056(10) 0.029(9) 0.000(7)
C58A 0.077(10) 0.092(13) 0.100(11) -0.055(10) 0.036(9) 0.008(9)
C57A 0.078(10) 0.083(10) 0.076(9) -0.036(8) 0.011(8) 0.015(8)
C56A 0.052(7) 0.061(9) 0.066(8) -0.021(6) 0.010(6) -0.001(6)
C103 0.055(9) 0.108(13) 0.063(11) 0.000(8) 0.023(7) 0.017(8)
C108 0.069(10) 0.089(13) 0.099(17) -0.010(10) 0.017(9) 0.009(9)
C107 0.091(12) 0.088(12) 0.112(16) -0.006(11) 0.026(11) -0.003(10)
C106 0.081(11) 0.085(11) 0.135(17) -0.013(11) 0.022(11) 0.018(9)
C105 0.089(13) 0.109(18) 0.16(2) 0.003(15) 0.060(14) 0.012(12)
C104 0.093(13) 0.071(11) 0.118(17) 0.003(11) 0.044(13) 0.016(9)
N6 0.071(3) 0.134(5) 0.082(4) 0.016(3) 0.019(3) 0.000(3)
C91B 0.093(14) 0.091(14) 0.101(15) 0.005(10) 0.019(11) 0.010(10)
C92B 0.104(9) 0.113(10) 0.104(10) 0.008(8) 0.021(7) 0.008(8)
C93B 0.121(10) 0.117(10) 0.094(9) 0.010(7) 0.029(7) 0.006(8)
C94B 0.138(11) 0.130(11) 0.131(11) 0.008(9) 0.025(8) 0.013(9)
C95B 0.129(10) 0.124(10) 0.126(10) 0.009(8) 0.025(8) 0.021(8)
C96B 0.090(8) 0.099(9) 0.103(9) 0.012(7) 0.013(7) 0.016(7)
C79 0.085(4) 0.060(3) 0.080(4) 0.008(3) -0.015(3) -0.009(3)
C80 0.093(5) 0.085(5) 0.136(6) 0.008(4) 0.016(4) -0.026(4)
C81 0.101(6) 0.119(6) 0.154(7) 0.020(6) 0.005(5) -0.023(5)
C82 0.118(6) 0.103(6) 0.114(6) 0.010(5) -0.021(5) -0.033(5)
C83 0.160(7) 0.083(5) 0.102(5) -0.002(4) -0.011(5) -0.017(5)
C84 0.143(6) 0.063(4) 0.085(4) -0.001(3) 0.005(4) -0.010(4)

loop_
_atom_type_symbol
_atom_type_description
_atom_type_scat_dispersion_real
_atom_type_scat_dispersion_imag
_atom_type_scat_source
C C 0.0033 0.0016 'International Tables Vol C Tables 4.2.6.8 and 6.1.1.4'
H H 0.0000 0.0000 'International Tables Vol C Tables 4.2.6.8 and 6.1.1.4'
Li Li -0.0003 0.0001 'International Tables Vol C Tables 4.2.6.8 and 6.1.1.4'
N N 0.0061 0.0033 'International Tables Vol C Tables 4.2.6.8 and 6.1.1.4'
O O 0.0106 0.0060 'International Tables Vol C Tables 4.2.6.8 and 6.1.1.4'
P P 0.1023 0.0942 'International Tables Vol C Tables 4.2.6.8 and 6.1.1.4'
Pd Pd -0.9988 1.0072 'International Tables Vol C Tables 4.2.6.8 and 6.1.1.4'
Lu Lu -0.4720 5.8584 'International Tables Vol C Tables 4.2.6.8 and 6.1.1.4'

loop_
_geom_angle_atom_site_label_1
_geom_angle_atom_site_label_2
_geom_angle_atom_site_label_3
_geom_angle
_geom_angle_site_symmetry_1
_geom_angle_site_symmetry_3
P1 Pd1 Lu1 69.85(3) . .
P1 Pd1 P5 116.37(5) . .
P2 Pd1 Lu1 69.31(3) . .
P2 Pd1 P1 133.62(5) . .
P2 Pd1 P5 108.59(5) . .
P5 Pd1 Lu1 165.58(4) . .
P3 Pd2 Lu1 69.52(3) . .
P3 Pd2 P6 115.58(6) . .
P4 Pd2 Lu1 68.69(4) . .
P4 Pd2 P3 132.38(6) . .
P4 Pd2 P6 111.30(6) . .
P6 Pd2 Lu1 161.71(5) . .
Pd1 Lu1 Pd2 160.403(12) . .
Pd1 Lu1 P1 43.06(2) . .
Pd1 Lu1 P2 42.98(2) . .
Pd1 Lu1 P3 122.49(3) . .
Pd1 Lu1 P4 154.87(3) . .
Pd2 Lu1 P1 124.31(3) . .
Pd2 Lu1 P3 42.38(3) . .
P1 Lu1 P3 114.19(3) . .
P2 Lu1 Pd2 151.35(3) . .
P2 Lu1 P1 84.01(3) . .
P2 Lu1 P3 126.63(4) . .
P2 Lu1 P4 124.67(4) . .
P4 Lu1 Pd2 42.39(3) . .
P4 Lu1 P1 130.03(4) . .
P4 Lu1 P3 82.63(4) . .
N1 Lu1 Pd1 73.21(10) . .
N1 Lu1 Pd2 97.21(10) . .
N1 Lu1 P1 30.53(10) . .
N1 Lu1 P2 111.32(11) . .
N1 Lu1 P3 105.11(11) . .
N1 Lu1 P4 101.25(11) . .
N1 Lu1 N4 92.51(17) . .
N2 Lu1 Pd1 72.60(11) . .
N2 Lu1 Pd2 120.58(10) . .
N2 Lu1 P1 114.73(11) . .
N2 Lu1 P2 30.81(11) . .
N2 Lu1 P3 107.89(11) . .
N2 Lu1 P4 102.13(12) . .
N2 Lu1 N1 141.49(15) . .
N2 Lu1 N4 92.29(18) . .
N3 Lu1 Pd1 93.87(11) . .
N3 Lu1 Pd2 72.05(11) . .
N3 Lu1 P1 99.70(11) . .
N3 Lu1 P2 101.27(11) . .
N3 Lu1 P3 29.67(11) . .
N3 Lu1 P4 111.09(11) . .
N3 Lu1 N1 106.29(15) . .
N3 Lu1 N2 93.20(16) . .
N3 Lu1 N4 141.27(15) . .
N4 Lu1 Pd1 124.25(11) . .
N4 Lu1 Pd2 72.21(11) . .
N4 Lu1 P1 112.53(12) . .
N4 Lu1 P2 102.87(13) . .
N4 Lu1 P3 113.25(11) . .
N4 Lu1 P4 30.62(11) . .
Pd1 P1 Lu1 67.09(3) . .
N1 P1 Pd1 110.64(15) . .
N1 P1 Lu1 44.27(14) . .
N1 P1 C7 112.3(2) . .
N1 P1 C13 105.8(2) . .
C7 P1 Pd1 102.55(19) . .
C7 P1 Lu1 129.77(19) . .
C13 P1 Pd1 123.69(17) . .
C13 P1 Lu1 125.81(17) . .
C13 P1 C7 101.4(3) . .
Pd1 P2 Lu1 67.71(3) . .
N2 P2 Pd1 110.24(16) . .
N2 P2 Lu1 44.81(15) . .
N2 P2 C25 107.0(2) . .
N2 P2 C31 108.4(2) . .
C25 P2 Pd1 112.57(18) . .
C25 P2 Lu1 137.44(18) . .
C31 P2 Pd1 113.87(19) . .
C31 P2 Lu1 114.2(2) . .
C31 P2 C25 104.4(3) . .
Pd2 P3 Lu1 68.10(3) . .
N3 P3 Pd2 111.05(14) . .
N3 P3 Lu1 42.96(13) . .
N3 P3 C49 111.8(2) . .
N3 P3 C43 106.2(3) . .
C49 P3 Pd2 108.12(19) . .
C49 P3 Lu1 126.98(18) . .
C43 P3 Pd2 119.0(2) . .
C43 P3 Lu1 128.9(2) . .
C43 P3 C49 100.2(3) . .
Pd2 P4 Lu1 68.92(4) . .
N4 P4 Pd2 111.98(16) . .
N4 P4 Lu1 44.64(14) . .
N4 P4 C67B 106.2(4) . .
N4 P4 C61B 106.1(5) . .
N4 P4 C67A 115.7(6) . .
N4 P4 C61A 106.8(6) . .
C67B P4 Pd2 109.5(4) . .
C67B P4 Lu1 110.8(4) . .
C67B P4 C61B 115.0(5) . .
C61B P4 Pd2 108.1(4) . .
C61B P4 Lu1 131.6(4) . .
C67A P4 Pd2 112.5(6) . .
C67A P4 Lu1 125.0(7) . .
C67A P4 C61A 88.1(9) . .
C61A P4 Pd2 120.0(5) . .
C61A P4 Lu1 141.6(6) . .
N5 P5 Pd1 109.72(19) . .
N5 P5 C85 104.8(3) . .
N5 P5 C79 102.1(3) . .
C85 P5 Pd1 112.11(19) . .
C85 P5 C79 104.3(2) . .
C79 P5 Pd1 122.13(17) . .
C97 P6 Pd2 111.8(2) . .
C97 P6 C203 103.9(7) . .
C203 P6 Pd2 115.8(6) . .
C103 P6 Pd2 124.5(8) . .
C103 P6 C97 103.8(8) . .
N6 P6 Pd2 112.6(2) . .
N6 P6 C97 104.6(3) . .
N6 P6 C203 107.2(6) . .
N6 P6 C103 97.1(7) . .
P1 N1 Lu1 105.2(2) . .
C1 N1 Lu1 128.3(3) . .
C1 N1 P1 126.3(4) . .
P2 N2 Lu1 104.4(2) . .
C19B N2 Lu1 133.5(7) . .
C19B N2 P2 121.7(7) . .
C19A N2 Lu1 125.3(10) . .
C19A N2 P2 128.4(10) . .
P3 N3 Lu1 107.4(2) . .
C37B N3 Lu1 130.5(18) . .
C37B N3 P3 121.9(17) . .
C37A N3 Lu1 123.1(15) . .
C37A N3 P3 128.3(17) . .
P4 N4 Lu1 104.7(2) . .
C55B N4 Lu1 129.7(8) . .
C55B N4 P4 122.2(9) . .
C55A N4 Lu1 130.3(10) . .
C55A N4 P4 125.0(10) . .
P5 N5 H5 106.4 . .
C73 N5 P5 131.8(5) . .
C73 N5 H5 106.3 . .
C50 C49 P3 124.2(5) . .
C54 C49 P3 117.5(4) . .
C54 C49 C50 118.2(5) . .
C49 C50 H50 119.8 . .
C49 C50 C51 120.4(7) . .
C51 C50 H50 119.8 . .
C50 C51 H51 119.9 . .
C52 C51 C50 120.2(7) . .
C52 C51 H51 119.9 . .
C51 C52 H52 119.7 . .
C51 C52 C53 120.5(6) . .
C53 C52 H52 119.7 . .
C52 C53 H53 120.2 . .
C54 C53 C52 119.6(7) . .
C54 C53 H53 120.2 . .
C49 C54 H54 119.5 . .
C53 C54 C49 121.0(6) . .
C53 C54 H54 119.5 . .
N1 C1 C6 119.8(5) . .
C2 C1 N1 122.6(6) . .
C2 C1 C6 117.3(6) . .
C1 C2 H2 120.3 . .
C1 C2 C3 119.4(8) . .
C3 C2 H2 120.3 . .
C2 C3 H3 119.5 . .
C4 C3 C2 121.1(8) . .
C4 C3 H3 119.5 . .
C3 C4 H4 120.0 . .
C5 C4 C3 120.0(8) . .
C5 C4 H4 120.0 . .
C4 C5 H5A 119.9 . .
C4 C5 C6 120.2(8) . .
C6 C5 H5A 119.9 . .
C1 C6 H6 119.1 . .
C5 C6 C1 121.9(7) . .
C5 C6 H6 119.1 . .
C26 C25 P2 127.4(5) . .
C26 C25 C30 115.7(6) . .
C30 C25 P2 116.4(4) . .
C25 C26 H26 119.2 . .
C27 C26 C25 121.5(7) . .
C27 C26 H26 119.2 . .
C26 C27 H27 119.2 . .
C28 C27 C26 121.5(7) . .
C28 C27 H27 119.2 . .
C27 C28 H28 120.9 . .
C27 C28 C29 118.2(7) . .
C29 C28 H28 120.9 . .
C28 C29 H29 119.6 . .
C28 C29 C30 120.8(7) . .
C30 C29 H29 119.6 . .
C25 C30 H30 118.9 . .
C29 C30 C25 122.2(6) . .
C29 C30 H30 118.9 . .
C8 C7 P1 124.1(5) . .
C12 C7 P1 117.1(4) . .
C12 C7 C8 118.8(5) . .
C7 C8 H8 120.3 . .
C7 C8 C9 119.4(7) . .
C9 C8 H8 120.3 . .
C8 C9 H9 120.1 . .
C10 C9 C8 119.7(7) . .
C10 C9 H9 120.1 . .
C9 C10 H10 119.5 . .
C11 C10 C9 121.0(7) . .
C11 C10 H10 119.5 . .
C10 C11 H11 120.1 . .
C10 C11 C12 119.9(8) . .
C12 C11 H11 120.1 . .
C7 C12 C11 121.2(7) . .
C7 C12 H12 119.4 . .
C11 C12 H12 119.4 . .
C14 C13 P1 120.4(4) . .
C18 C13 P1 121.8(5) . .
C18 C13 C14 117.7(6) . .
C13 C14 H14 119.5 . .
C15 C14 C13 121.1(6) . .
C15 C14 H14 119.5 . .
C14 C15 H15 119.6 . .
C16 C15 C14 120.7(7) . .
C16 C15 H15 119.6 . .
C15 C16 H16 120.2 . .
C15 C16 C17 119.6(7) . .
C17 C16 H16 120.2 . .
C16 C17 H17 120.1 . .
C16 C17 C18 119.9(7) . .
C18 C17 H17 120.1 . .
C13 C18 C17 121.0(7) . .
C13 C18 H18 119.5 . .
C17 C18 H18 119.5 . .
C20B C19B N2 115.8(10) . .
C20B C19B C24B 120.0 . .
C24B C19B N2 123.7(10) . .
C19B C20B H20B 120.0 . .
C21B C20B C19B 120.0 . .
C21B C20B H20B 120.0 . .
C20B C21B H21B 120.0 . .
C22B C21B C20B 120.0 . .
C22B C21B H21B 120.0 . .
C21B C22B H22B 120.0 . .
C23B C22B C21B 120.0 . .
C23B C22B H22B 120.0 . .
C22B C23B H23B 120.0 . .
C22B C23B C24B 120.0 . .
C24B C23B H23B 120.0 . .
C19B C24B H24B 120.0 . .
C23B C24B C19B 120.0 . .
C23B C24B H24B 120.0 . .
C32 C31 P2 120.0(5) . .
C32 C31 C36 119.2(5) . .
C36 C31 P2 120.6(4) . .
C31 C32 H32 119.6 . .
C31 C32 C33 120.8(7) . .
C33 C32 H32 119.6 . .
C32 C33 H33 119.9 . .
C32 C33 C34 120.3(8) . .
C34 C33 H33 119.9 . .
C33 C34 H34 120.5 . .
C35 C34 C33 119.1(7) . .
C35 C34 H34 120.5 . .
C34 C35 H35 119.8 . .
C34 C35 C36 120.4(6) . .
C36 C35 H35 119.8 . .
C31 C36 C35 120.3(6) . .
C31 C36 H36 119.9 . .
C35 C36 H36 119.9 . .
N3 C37B C38B 123(3) . .
N3 C37B C42B 124(3) . .
C42B C37B C38B 111(3) . .
C37B C38B H38B 118.2 . .
C39B C38B C37B 124(3) . .
C39B C38B H38B 118.2 . .
C38B C39B H39B 119.9 . .
C38B C39B C40B 120(2) . .
C40B C39B H39B 119.9 . .
C39B C40B H40B 120.6 . .
C41B C40B C39B 118.9(18) . .
C41B C40B H40B 120.6 . .
C40B C41B H41B 120.2 . .
C42B C41B C40B 119.6(19) . .
C42B C41B H41B 120.2 . .
C37B C42B H42B 116.9 . .
C41B C42B C37B 126(3) . .
C41B C42B H42B 116.9 . .
C44 C43 P3 119.9(5) . .
C44 C43 C48 119.1(6) . .
C48 C43 P3 120.9(5) . .
C43 C44 H44 120.1 . .
C43 C44 C45 119.8(8) . .
C45 C44 H44 120.1 . .
C44 C45 H45 119.5 . .
C44 C45 C46 121.1(10) . .
C46 C45 H45 119.5 . .
C45 C46 H46 120.8 . .
C47 C46 C45 118.3(8) . .
C47 C46 H46 120.8 . .
C46 C47 H47 120.0 . .
C46 C47 C48 120.1(9) . .
C48 C47 H47 120.0 . .
C43 C48 H48 119.2 . .
C47 C48 C43 121.6(9) . .
C47 C48 H48 119.2 . .
C60B C55B N4 116.2(12) . .
C60B C55B C56B 120.0 . .
C56B C55B N4 123.5(12) . .
C55B C60B H60B 120.0 . .
C55B C60B C59B 120.0 . .
C59B C60B H60B 120.0 . .
C60B C59B H59B 120.0 . .
C58B C59B C60B 120.0 . .
C58B C59B H59B 120.0 . .
C59B C58B H58B 120.0 . .
C57B C58B C59B 120.0 . .
C57B C58B H58B 120.0 . .
C58B C57B H57B 120.0 . .
C58B C57B C56B 120.0 . .
C56B C57B H57B 120.0 . .
C55B C56B H56B 120.0 . .
C57B C56B C55B 120.0 . .
C57B C56B H56B 120.0 . .
C72B C67B P4 123.4(8) . .
C72B C67B C68B 120.0 . .
C68B C67B P4 116.5(8) . .
C67B C72B H72B 120.0 . .
C71B C72B C67B 120.0 . .
C71B C72B H72B 120.0 . .
C72B C71B H71B 120.0 . .
C72B C71B C70B 120.0 . .
C70B C71B H71B 120.0 . .
C71B C70B H70B 120.0 . .
C69B C70B C71B 120.0 . .
C69B C70B H70B 120.0 . .
C70B C69B H69B 120.0 . .
C70B C69B C68B 120.0 . .
C68B C69B H69B 120.0 . .
C67B C68B H68B 120.0 . .
C69B C68B C67B 120.0 . .
C69B C68B H68B 120.0 . .
C66B C61B P4 119.4(7) . .
C66B C61B C62B 120.0 . .
C62B C61B P4 120.6(7) . .
C61B C66B H66B 120.0 . .
C65B C66B C61B 120.0 . .
C65B C66B H66B 120.0 . .
C66B C65B H65B 120.0 . .
C66B C65B C64B 120.0 . .
C64B C65B H65B 120.0 . .
C65B C64B H64B 120.0 . .
C65B C64B C63B 120.0 . .
C63B C64B H64B 120.0 . .
C64B C63B H63B 120.0 . .
C62B C63B C64B 120.0 . .
C62B C63B H63B 120.0 . .
C61B C62B H62B 120.0 . .
C63B C62B C61B 120.0 . .
C63B C62B H62B 120.0 . .
C74 C73 N5 123.5(6) . .
C78 C73 N5 117.0(6) . .
C78 C73 C74 119.5(6) . .
C73 C74 H74 120.2 . .
C75 C74 C73 119.7(7) . .
C75 C74 H74 120.2 . .
C74 C75 H75 118.9 . .
C74 C75 C76 122.3(8) . .
C76 C75 H75 118.9 . .
C75 C76 H76 120.7 . .
C75 C76 C77 118.7(7) . .
C77 C76 H76 120.7 . .
C76 C77 H77 119.4 . .
C76 C77 C78 121.3(8) . .
C78 C77 H77 119.4 . .
C73 C78 C77 118.6(8) . .
C73 C78 H78 120.7 . .
C77 C78 H78 120.7 . .
C86 C85 P5 119.6(5) . .
C86 C85 C90 118.4(6) . .
C90 C85 P5 121.6(5) . .
C85 C86 H86 119.1 . .
C87 C86 C85 121.8(7) . .
C87 C86 H86 119.1 . .
C86 C87 H87 120.6 . .
C88 C87 C86 118.9(7) . .
C88 C87 H87 120.6 . .
C87 C88 H88 119.4 . .
C89 C88 C87 121.3(7) . .
C89 C88 H88 119.4 . .
C88 C89 H89 120.1 . .
C88 C89 C90 119.8(7) . .
C90 C89 H89 120.1 . .
C85 C90 C89 119.8(6) . .
C85 C90 H90 120.1 . .
C89 C90 H90 120.1 . .
C92A C91A C96A 120.0 . .
N6 C91A C92A 120.5(11) . .
N6 C91A C96A 119.3(11) . .
C91A C92A H92A 120.0 . .
C93A C92A C91A 120.0 . .
C93A C92A H92A 120.0 . .
C92A C93A H93A 120.0 . .
C92A C93A C94A 120.0 . .
C94A C93A H93A 120.0 . .
C93A C94A H94A 120.0 . .
C95A C94A C93A 120.0 . .
C95A C94A H94A 120.0 . .
C94A C95A H95A 120.0 . .
C94A C95A C96A 120.0 . .
C96A C95A H95A 120.0 . .
C91A C96A H96A 120.0 . .
C95A C96A C91A 120.0 . .
C95A C96A H96A 120.0 . .
C98 C97 P6 119.1(6) . .
C102 C97 P6 121.3(6) . .
C102 C97 C98 118.7(7) . .
C97 C98 H98 119.8 . .
C99 C98 C97 120.5(8) . .
C99 C98 H98 119.8 . .
C98 C99 H99 119.7 . .
C98 C99 C100 120.5(9) . .
C100 C99 H99 119.7 . .
C99 C100 H100 120.2 . .
C99 C100 C101 119.6(9) . .
C101 C100 H100 120.2 . .
C100 C101 H101 119.7 . .
C102 C101 C100 120.6(10) . .
C102 C101 H101 119.7 . .
C97 C102 H102 120.0 . .
C101 C102 C97 120.0(9) . .
C101 C102 H102 120.0 . .
C204 C203 P6 127.0(11) . .
C204 C203 C208 120.0 . .
C208 C203 P6 112.9(11) . .
C203 C204 H204 120.0 . .
C203 C204 C205 120.0 . .
C205 C204 H204 120.0 . .
C204 C205 H205 120.0 . .
C206 C205 C204 120.0 . .
C206 C205 H205 120.0 . .
C205 C206 H206 120.0 . .
C207 C206 C205 120.0 . .
C207 C206 H206 120.0 . .
C206 C207 H207 120.0 . .
C206 C207 C208 120.0 . .
C208 C207 H207 120.0 . .
C203 C208 H208 120.0 . .
C207 C208 C203 120.0 . .
C207 C208 H208 120.0 . .
C42A C37A N3 116(3) . .
C38A C37A N3 120(3) . .
C38A C37A C42A 124(3) . .
C37A C42A H42A 122.0 . .
C41A C42A C37A 116(2) . .
C41A C42A H42A 122.0 . .
C42A C41A H41A 119.5 . .
C40A C41A C42A 121(2) . .
C40A C41A H41A 119.5 . .
C41A C40A H40A 118.3 . .
C41A C40A C39A 123(3) . .
C39A C40A H40A 118.3 . .
C40A C39A H39A 122.2 . .
C40A C39A C38A 115.6(19) . .
C38A C39A H39A 122.2 . .
C37A C38A C39A 120(2) . .
C37A C38A H38A 120.1 . .
C39A C38A H38A 120.1 . .
C72A C67A P4 120.1(12) . .
C72A C67A C68A 117.7(16) . .
C68A C67A P4 121.2(13) . .
C67A C72A H72A 119.1 . .
C67A C72A C71A 121.8(17) . .
C71A C72A H72A 119.1 . .
C72A C71A H71A 120.7 . .
C70A C71A C72A 118.5(18) . .
C70A C71A H71A 120.7 . .
C71A C70A H70A 119.1 . .
C71A C70A C69A 121.7(17) . .
C69A C70A H70A 119.1 . .
C70A C69A H69A 120.6 . .
C68A C69A C70A 118.8(16) . .
C68A C69A H69A 120.6 . .
C67A C68A H68A 119.3 . .
C69A C68A C67A 121.3(16) . .
C69A C68A H68A 119.3 . .
N2 C19A C24A 126.6(17) . .
N2 C19A C20A 120.0(15) . .
C20A C19A C24A 112.4(15) . .
C19A C24A H24A 119.1 . .
C23A C24A C19A 121.8(17) . .
C23A C24A H24A 119.1 . .
C24A C23A H23A 118.1 . .
C24A C23A C22A 123.8(17) . .
C22A C23A H23A 118.1 . .
C23A C22A H22A 122.5 . .
C21A C22A C23A 115.0(17) . .
C21A C22A H22A 122.5 . .
C22A C21A H21A 119.9 . .
C20A C21A C22A 120.1(19) . .
C20A C21A H21A 119.9 . .
C19A C20A H20A 116.8 . .
C21A C20A C19A 126.4(17) . .
C21A C20A H20A 116.8 . .
C66A C61A P4 112.7(11) . .
C66A C61A C62A 118.6(14) . .
C62A C61A P4 128.2(13) . .
C61A C66A H66A 118.8 . .
C61A C66A C65A 122.3(15) . .
C65A C66A H66A 118.8 . .
C66A C65A H65A 121.3 . .
C66A C65A C64A 117.5(17) . .
C64A C65A H65A 121.3 . .
C65A C64A H64A 119.9 . .
C65A C64A C63A 120.3(15) . .
C63A C64A H64A 119.9 . .
C64A C63A H63A 119.9 . .
C62A C63A C64A 120.2(17) . .
C62A C63A H63A 119.9 . .
C61A C62A H62A 119.6 . .
C63A C62A C61A 120.9(19) . .
C63A C62A H62A 119.6 . .
C60A C55A N4 118.7(17) . .
C60A C55A C56A 115.6(13) . .
C56A C55A N4 125.7(17) . .
C55A C60A H60A 117.4 . .
C59A C60A C55A 125.3(16) . .
C59A C60A H60A 117.4 . .
C60A C59A H59A 122.2 . .
C60A C59A C58A 115.6(17) . .
C58A C59A H59A 122.2 . .
C59A C58A H58A 120.1 . .
C57A C58A C59A 119.9(13) . .
C57A C58A H58A 120.1 . .
C58A C57A H57A 118.7 . .
C56A C57A C58A 122.6(15) . .
C56A C57A H57A 118.7 . .
C55A C56A H56A 119.9 . .
C57A C56A C55A 120.1(14) . .
C57A C56A H56A 119.9 . .
C108 C103 P6 117.8(13) . .
C108 C103 C104 120.0 . .
C104 C103 P6 122.2(13) . .
C103 C108 H108 120.0 . .
C107 C108 C103 120.0 . .
C107 C108 H108 120.0 . .
C108 C107 H107 120.0 . .
C108 C107 C106 120.0 . .
C106 C107 H107 120.0 . .
C107 C106 H106 120.0 . .
C105 C106 C107 120.0 . .
C105 C106 H106 120.0 . .
C106 C105 H105 120.0 . .
C106 C105 C104 120.0 . .
C104 C105 H105 120.0 . .
C103 C104 H104 120.0 . .
C105 C104 C103 120.0 . .
C105 C104 H104 120.0 . .
O2A Li1A O1A 92.5(14) . .
O2A Li1A O3A 111.7(18) . .
O2A Li1A O4A 116(2) . .
O3A Li1A O1A 103.3(10) . .
O3A Li1A O4A 127.8(17) . .
O4A Li1A O1A 95.6(17) . .
P6 N6 H6A 110.6 . .
P6 N6 H6B 108.9 . .
C91A N6 P6 138.7(8) . .
C91A N6 H6A 110.6 . .
C91B N6 P6 125.1(8) . .
C91B N6 H6B 108.7 . .
C92B C91B N6 114.2(11) . .
C92B C91B C96B 120.0 . .
C96B C91B N6 125.0(11) . .
C91B C92B H92B 120.0 . .
C91B C92B C93B 120.0 . .
C93B C92B H92B 120.0 . .
C92B C93B H93B 120.0 . .
C94B C93B C92B 120.0 . .
C94B C93B H93B 120.0 . .
C93B C94B H94B 120.0 . .
C93B C94B C95B 120.0 . .
C95B C94B H94B 120.0 . .
C94B C95B H95B 120.0 . .
C94B C95B C96B 120.0 . .
C96B C95B H95B 120.0 . .
C91B C96B H96B 120.0 . .
C95B C96B C91B 120.0 . .
C95B C96B H96B 120.0 . .
C80 C79 P5 123.7(3) . .
C80 C79 C84 120.0 . .
C84 C79 P5 116.1(3) . .
C79 C80 H80 120.0 . .
C79 C80 C81 120.0 . .
C81 C80 H80 120.0 . .
C80 C81 H81 120.0 . .
C82 C81 C80 120.0 . .
C82 C81 H81 120.0 . .
C81 C82 H82 120.0 . .
C81 C82 C83 120.0 . .
C83 C82 H82 120.0 . .
C82 C83 H83 120.0 . .
C84 C83 C82 120.0 . .
C84 C83 H83 120.0 . .
C79 C84 H84 120.0 . .
C83 C84 C79 120.0 . .
C83 C84 H84 120.0 . .
C109 O1A Li1A 130.0(11) . .
C109 O1A C112 109.7 . .
C112 O1A Li1A 105.8(12) . .
O1A C109 H10A 110.5 . .
O1A C109 H10B 110.5 . .
O1A C109 C110 106.3 . .
H10A C109 H10B 108.7 . .
C110 C109 H10A 110.5 . .
C110 C109 H10B 110.5 . .
C109 C110 H11A 111.5 . .
C109 C110 H11B 111.5 . .
C109 C110 C111 101.5 . .
H11A C110 H11B 109.3 . .
C111 C110 H11A 111.5 . .
C111 C110 H11B 111.5 . .
C110 C111 H11C 111.4 . .
C110 C111 H11D 111.4 . .
H11C C111 H11D 109.3 . .
C112 C111 C110 101.7 . .
C112 C111 H11C 111.4 . .
C112 C111 H11D 111.4 . .
O1A C112 C111 106.2 . .
O1A C112 H11E 110.5 . .
O1A C112 H11F 110.5 . .
C111 C112 H11E 110.5 . .
C111 C112 H11F 110.5 . .
H11E C112 H11F 108.7 . .
C113 O2A Li1A 124.8(16) . .
C116 O2A Li1A 118.6(15) . .
C116 O2A C113 109.4 . .
O2A C113 H11G 110.5 . .
O2A C113 H11H 110.5 . .
O2A C113 C114 106.4 . .
H11G C113 H11H 108.6 . .
C114 C113 H11G 110.5 . .
C114 C113 H11H 110.5 . .
C113 C114 H11I 111.5 . .
C113 C114 H11J 111.5 . .
H11I C114 H11J 109.3 . .
C115 C114 C113 101.4 . .
C115 C114 H11I 111.5 . .
C115 C114 H11J 111.5 . .
C114 C115 H11K 111.5 . .
C114 C115 H11L 111.5 . .
H11K C115 H11L 109.3 . .
C116 C115 C114 101.6 . .
C116 C115 H11K 111.5 . .
C116 C115 H11L 111.5 . .
O2A C116 C115 106.4 . .
O2A C116 H11M 110.4 . .
O2A C116 H11N 110.4 . .
C115 C116 H11M 110.4 . .
C115 C116 H11N 110.4 . .
H11M C116 H11N 108.6 . .
C117 O3A Li1A 133.8(8) . .
C117 O3A C120 109.3 . .
C120 O3A Li1A 115.9(7) . .
O3A C117 H11O 110.4 . .
O3A C117 H11P 110.4 . .
O3A C117 C118 106.5 . .
H11O C117 H11P 108.6 . .
C118 C117 H11O 110.4 . .
C118 C117 H11P 110.4 . .
C117 C118 H11Q 111.5 . .
C117 C118 H11R 111.5 . .
H11Q C118 H11R 109.3 . .
C119 C118 C117 101.6 . .
C119 C118 H11Q 111.5 . .
C119 C118 H11R 111.5 . .
C118 C119 H11S 111.5 . .
C118 C119 H11T 111.5 . .
C118 C119 C120 101.3 . .
H11S C119 H11T 109.3 . .
C120 C119 H11S 111.5 . .
C120 C119 H11T 111.5 . .
O3A C120 C119 106.6 . .
O3A C120 H12A 110.4 . .
O3A C120 H12B 110.4 . .
C119 C120 H12A 110.4 . .
C119 C120 H12B 110.4 . .
H12A C120 H12B 108.6 . .
O1B Li1B O3B 84.7(9) . .
O2B Li1B O1B 104.8(12) . .
O2B Li1B O3B 86.0(11) . .
O2B Li1B O4B 102.0(13) . .
O4B Li1B O1B 150.3(15) . .
O4B Li1B O3B 109.9(13) . .
C123 O4A Li1A 148(2) . .
C121 O4A Li1A 102(2) . .
C121 O4A C123 109.4 . .
O4A C123 H12C 110.5 . .
O4A C123 H12D 110.5 . .
O4A C123 C124 106.3 . .
H12C C123 H12D 108.7 . .
C124 C123 H12C 110.5 . .
C124 C123 H12D 110.5 . .
C123 C124 H12E 111.5 . .
C123 C124 H12F 111.5 . .
C123 C124 C122 101.5 . .
H12E C124 H12F 109.3 . .
C122 C124 H12E 111.5 . .
C122 C124 H12F 111.5 . .
C124 C122 H12G 111.5 . .
C124 C122 H12H 111.5 . .
H12G C122 H12H 109.3 . .
C121 C122 C124 101.5 . .
C121 C122 H12G 111.5 . .
C121 C122 H12H 111.5 . .
O4A C121 C122 106.5 . .
O4A C121 H12I 110.4 . .
O4A C121 H12J 110.4 . .
C122 C121 H12I 110.4 . .
C122 C121 H12J 110.4 . .
H12I C121 H12J 108.6 . .
C209 O1B Li1B 138.0(11) . .
C209 O1B C212 109.6 . .
C212 O1B Li1B 111.3(11) . .
O1B C209 H20C 110.5 . .
O1B C209 H20D 110.5 . .
O1B C209 C210 106.2 . .
H20C C209 H20D 108.7 . .
C210 C209 H20C 110.5 . .
C210 C209 H20D 110.5 . .
C209 C210 H21C 111.4 . .
C209 C210 H21D 111.4 . .
C209 C210 C211 101.7 . .
H21C C210 H21D 109.3 . .
C211 C210 H21C 111.4 . .
C211 C210 H21D 111.4 . .
C210 C211 H21E 111.5 . .
C210 C211 H21F 111.5 . .
H21E C211 H21F 109.3 . .
C212 C211 C210 101.4 . .
C212 C211 H21E 111.5 . .
C212 C211 H21F 111.5 . .
O1B C212 C211 106.4 . .
O1B C212 H21G 110.5 . .
O1B C212 H21H 110.5 . .
C211 C212 H21G 110.5 . .
C211 C212 H21H 110.5 . .
H21G C212 H21H 108.6 . .
C213 O2B Li1B 120.7(15) . .
C213 O2B C216 109.3 . .
C216 O2B Li1B 126.9(15) . .
O2B C213 H21I 110.4 . .
O2B C213 H21J 110.4 . .
O2B C213 C214 106.6 . .
H21I C213 H21J 108.6 . .
C214 C213 H21I 110.4 . .
C214 C213 H21J 110.4 . .
C213 C214 H21K 111.5 . .
C213 C214 H21L 111.5 . .
H21K C214 H21L 109.3 . .
C215 C214 C213 101.5 . .
C215 C214 H21K 111.5 . .
C215 C214 H21L 111.5 . .
C214 C215 H21M 111.5 . .
C214 C215 H21N 111.5 . .
C214 C215 C216 101.3 . .
H21M C215 H21N 109.3 . .
C216 C215 H21M 111.5 . .
C216 C215 H21N 111.5 . .
O2B C216 C215 106.6 . .
O2B C216 H21O 110.4 . .
O2B C216 H21P 110.4 . .
C215 C216 H21O 110.4 . .
C215 C216 H21P 110.4 . .
H21O C216 H21P 108.6 . .
C217 O3B Li1B 131.1(18) . .
C220 O3B Li1B 119.2(18) . .
C220 O3B C217 109.4 . .
O3B C217 H21Q 110.4 . .
O3B C217 H21R 110.4 . .
O3B C217 C218 106.5 . .
H21Q C217 H21R 108.6 . .
C218 C217 H21Q 110.4 . .
C218 C217 H21R 110.4 . .
C217 C218 H21S 111.5 . .
C217 C218 H21T 111.5 . .
C217 C218 C219 101.5 . .
H21S C218 H21T 109.3 . .
C219 C218 H21S 111.5 . .
C219 C218 H21T 111.5 . .
C218 C219 H21U 111.5 . .
C218 C219 H21V 111.5 . .
H21U C219 H21V 109.3 . .
C220 C219 C218 101.5 . .
C220 C219 H21U 111.5 . .
C220 C219 H21V 111.5 . .
O3B C220 C219 106.4 . .
O3B C220 H22C 110.4 . .
O3B C220 H22D 110.4 . .
C219 C220 H22C 110.4 . .
C219 C220 H22D 110.4 . .
H22C C220 H22D 108.6 . .
C221 O4B Li1B 135(2) . .
C221 O4B C224 109.4 . .
C224 O4B Li1B 112(2) . .
O4B C221 H22E 110.4 . .
O4B C221 H22F 110.4 . .
O4B C221 C222 106.5 . .
H22E C221 H22F 108.6 . .
C222 C221 H22E 110.4 . .
C222 C221 H22F 110.4 . .
C221 C222 H22G 111.5 . .
C221 C222 H22H 111.5 . .
C221 C222 C223 101.4 . .
H22G C222 H22H 109.3 . .
C223 C222 H22G 111.5 . .
C223 C222 H22H 111.5 . .
C222 C223 H22I 111.5 . .
C222 C223 H22J 111.5 . .
H22I C223 H22J 109.3 . .
C224 C223 C222 101.4 . .
C224 C223 H22I 111.5 . .
C224 C223 H22J 111.5 . .
O4B C224 C223 106.5 . .
O4B C224 H22K 110.4 . .
O4B C224 H22L 110.4 . .
C223 C224 H22K 110.4 . .
C223 C224 H22L 110.4 . .
H22K C224 H22L 108.6 . .

loop_
_geom_bond_atom_site_label_1
_geom_bond_atom_site_label_2
_geom_bond_distance
_geom_bond_site_symmetry_2
Pd1 Lu1 3.1063(4) .
Pd1 P1 2.3025(13) .
Pd1 P2 2.2888(13) .
Pd1 P5 2.3636(14) .
Pd2 Lu1 3.1574(4) .
Pd2 P3 2.2939(14) .
Pd2 P4 2.2813(15) .
Pd2 P6 2.3350(17) .
Lu1 P1 3.1658(12) .
Lu1 P2 3.1409(13) .
Lu1 P3 3.1878(12) .
Lu1 P4 3.1525(14) .
Lu1 N1 2.290(4) .
Lu1 N2 2.285(4) .
Lu1 N3 2.276(4) .
Lu1 N4 2.291(4) .
P1 N1 1.666(4) .
P1 C7 1.864(5) .
P1 C13 1.841(6) .
P2 N2 1.661(4) .
P2 C25 1.851(6) .
P2 C31 1.842(5) .
P3 N3 1.653(4) .
P3 C49 1.864(5) .
P3 C43 1.841(6) .
P4 N4 1.660(5) .
P4 C67B 1.998(10) .
P4 C61B 2.023(9) .
P4 C67A 1.678(17) .
P4 C61A 1.723(15) .
P5 N5 1.700(5) .
P5 C85 1.831(6) .
P5 C79 1.837(4) .
P6 C97 1.831(7) .
P6 C203 1.966(11) .
P6 C103 1.729(13) .
P6 N6 1.684(6) .
N1 C1 1.404(7) .
N2 C19B 1.482(10) .
N2 C19A 1.356(19) .
N3 C37B 1.35(5) .
N3 C37A 1.46(4) .
N4 C55B 1.445(14) .
N4 C55A 1.447(17) .
N5 H5 0.8800 .
N5 C73 1.413(8) .
C49 C50 1.395(8) .
C49 C54 1.394(9) .
C50 H50 0.9500 .
C50 C51 1.411(9) .
C51 H51 0.9500 .
C51 C52 1.350(12) .
C52 H52 0.9500 .
C52 C53 1.395(11) .
C53 H53 0.9500 .
C53 C54 1.389(8) .
C54 H54 0.9500 .
C1 C2 1.397(8) .
C1 C6 1.404(9) .
C2 H2 0.9500 .
C2 C3 1.418(11) .
C3 H3 0.9500 .
C3 C4 1.365(15) .
C4 H4 0.9500 .
C4 C5 1.357(13) .
C5 H5A 0.9500 .
C5 C6 1.384(10) .
C6 H6 0.9500 .
C25 C26 1.384(8) .
C25 C30 1.388(8) .
C26 H26 0.9500 .
C26 C27 1.369(10) .
C27 H27 0.9500 .
C27 C28 1.358(12) .
C28 H28 0.9500 .
C28 C29 1.364(11) .
C29 H29 0.9500 .
C29 C30 1.365(9) .
C30 H30 0.9500 .
C7 C8 1.407(8) .
C7 C12 1.369(9) .
C8 H8 0.9500 .
C8 C9 1.415(10) .
C9 H9 0.9500 .
C9 C10 1.382(13) .
C10 H10 0.9500 .
C10 C11 1.345(12) .
C11 H11 0.9500 .
C11 C12 1.412(8) .
C12 H12 0.9500 .
C13 C14 1.406(8) .
C13 C18 1.377(8) .
C14 H14 0.9500 .
C14 C15 1.389(9) .
C15 H15 0.9500 .
C15 C16 1.357(11) .
C16 H16 0.9500 .
C16 C17 1.394(12) .
C17 H17 0.9500 .
C17 C18 1.405(10) .
C18 H18 0.9500 .
C19B C20B 1.3900 .
C19B C24B 1.3900 .
C20B H20B 0.9500 .
C20B C21B 1.3900 .
C21B H21B 0.9500 .
C21B C22B 1.3900 .
C22B H22B 0.9500 .
C22B C23B 1.3900 .
C23B H23B 0.9500 .
C23B C24B 1.3900 .
C24B H24B 0.9500 .
C31 C32 1.367(9) .
C31 C36 1.389(8) .
C32 H32 0.9500 .
C32 C33 1.382(10) .
C33 H33 0.9500 .
C33 C34 1.394(11) .
C34 H34 0.9500 .
C34 C35 1.370(11) .
C35 H35 0.9500 .
C35 C36 1.390(8) .
C36 H36 0.9500 .
C37B C38B 1.49(6) .
C37B C42B 1.46(5) .
C38B H38B 0.9500 .
C38B C39B 1.37(4) .
C39B H39B 0.9500 .
C39B C40B 1.48(3) .
C40B H40B 0.9500 .
C40B C41B 1.38(3) .
C41B H41B 0.9500 .
C41B C42B 1.38(3) .
C42B H42B 0.9500 .
C43 C44 1.361(9) .
C43 C48 1.392(9) .
C44 H44 0.9500 .
C44 C45 1.397(11) .
C45 H45 0.9500 .
C45 C46 1.403(16) .
C46 H46 0.9500 .
C46 C47 1.373(16) .
C47 H47 0.9500 .
C47 C48 1.378(12) .
C48 H48 0.9500 .
C55B C60B 1.3900 .
C55B C56B 1.3900 .
C60B H60B 0.9500 .
C60B C59B 1.3900 .
C59B H59B 0.9500 .
C59B C58B 1.3900 .
C58B H58B 0.9500 .
C58B C57B 1.3900 .
C57B H57B 0.9500 .
C57B C56B 1.3900 .
C56B H56B 0.9500 .
C67B C72B 1.3900 .
C67B C68B 1.3900 .
C72B H72B 0.9500 .
C72B C71B 1.3900 .
C71B H71B 0.9500 .
C71B C70B 1.3900 .
C70B H70B 0.9500 .
C70B C69B 1.3900 .
C69B H69B 0.9500 .
C69B C68B 1.3900 .
C68B H68B 0.9500 .
C61B C66B 1.3900 .
C61B C62B 1.3900 .
C66B H66B 0.9500 .
C66B C65B 1.3900 .
C65B H65B 0.9500 .
C65B C64B 1.3900 .
C64B H64B 0.9500 .
C64B C63B 1.3900 .
C63B H63B 0.9500 .
C63B C62B 1.3900 .
C62B H62B 0.9500 .
C73 C74 1.401(10) .
C73 C78 1.398(9) .
C74 H74 0.9500 .
C74 C75 1.371(9) .
C75 H75 0.9500 .
C75 C76 1.372(12) .
C76 H76 0.9500 .
C76 C77 1.377(13) .
C77 H77 0.9500 .
C77 C78 1.413(11) .
C78 H78 0.9500 .
C85 C86 1.391(8) .
C85 C90 1.398(8) .
C86 H86 0.9500 .
C86 C87 1.387(11) .
C87 H87 0.9500 .
C87 C88 1.382(12) .
C88 H88 0.9500 .
C88 C89 1.365(11) .
C89 H89 0.9500 .
C89 C90 1.413(10) .
C90 H90 0.9500 .
C91A C92A 1.3900 .
C91A C96A 1.3900 .
C91A N6 1.376(13) .
C92A H92A 0.9500 .
C92A C93A 1.3900 .
C93A H93A 0.9500 .
C93A C94A 1.3900 .
C94A H94A 0.9500 .
C94A C95A 1.3900 .
C95A H95A 0.9500 .
C95A C96A 1.3900 .
C96A H96A 0.9500 .
C97 C98 1.407(10) .
C97 C102 1.390(11) .
C98 H98 0.9500 .
C98 C99 1.369(11) .
C99 H99 0.9500 .
C99 C100 1.373(14) .
C100 H100 0.9500 .
C100 C101 1.390(15) .
C101 H101 0.9500 .
C101 C102 1.377(13) .
C102 H102 0.9500 .
C203 C204 1.3900 .
C203 C208 1.3900 .
C204 H204 0.9500 .
C204 C205 1.3900 .
C205 H205 0.9500 .
C205 C206 1.3900 .
C206 H206 0.9500 .
C206 C207 1.3900 .
C207 H207 0.9500 .
C207 C208 1.3900 .
C208 H208 0.9500 .
C37A C42A 1.45(5) .
C37A C38A 1.28(5) .
C42A H42A 0.9500 .
C42A C41A 1.38(4) .
C41A H41A 0.9500 .
C41A C40A 1.34(3) .
C40A H40A 0.9500 .
C40A C39A 1.39(3) .
C39A H39A 0.9500 .
C39A C38A 1.46(4) .
C38A H38A 0.9500 .
C67A C72A 1.40(2) .
C67A C68A 1.412(19) .
C72A H72A 0.9500 .
C72A C71A 1.44(3) .
C71A H71A 0.9500 .
C71A C70A 1.36(3) .
C70A H70A 0.9500 .
C70A C69A 1.42(3) .
C69A H69A 0.9500 .
C69A C68A 1.41(2) .
C68A H68A 0.9500 .
C19A C24A 1.42(2) .
C19A C20A 1.39(2) .
C24A H24A 0.9500 .
C24A C23A 1.35(2) .
C23A H23A 0.9500 .
C23A C22A 1.41(3) .
C22A H22A 0.9500 .
C22A C21A 1.39(3) .
C21A H21A 0.9500 .
C21A C20A 1.36(2) .
C20A H20A 0.9500 .
C61A C66A 1.40(2) .
C61A C62A 1.43(2) .
C66A H66A 0.9500 .
C66A C65A 1.41(2) .
C65A H65A 0.9500 .
C65A C64A 1.42(3) .
C64A H64A 0.9500 .
C64A C63A 1.44(3) .
C63A H63A 0.9500 .
C63A C62A 1.35(3) .
C62A H62A 0.9500 .
C55A C60A 1.38(2) .
C55A C56A 1.40(2) .
C60A H60A 0.9500 .
C60A C59A 1.38(2) .
C59A H59A 0.9500 .
C59A C58A 1.40(3) .
C58A H58A 0.9500 .
C58A C57A 1.37(3) .
C57A H57A 0.9500 .
C57A C56A 1.36(2) .
C56A H56A 0.9500 .
C103 C108 1.3900 .
C103 C104 1.3900 .
C108 H108 0.9500 .
C108 C107 1.3900 .
C107 H107 0.9500 .
C107 C106 1.3900 .
C106 H106 0.9500 .
C106 C105 1.3900 .
C105 H105 0.9500 .
C105 C104 1.3900 .
C104 H104 0.9500 .
Li1A O1A 2.43(4) .
Li1A O2A 1.89(2) .
Li1A O3A 1.95(4) .
Li1A O4A 2.00(2) .
N6 H6A 0.8800 .
N6 H6B 0.8799 .
N6 C91B 1.506(13) .
C91B C92B 1.3900 .
C91B C96B 1.3900 .
C92B H92B 0.9500 .
C92B C93B 1.3900 .
C93B H93B 0.9500 .
C93B C94B 1.3900 .
C94B H94B 0.9500 .
C94B C95B 1.3900 .
C95B H95B 0.9500 .
C95B C96B 1.3900 .
C96B H96B 0.9500 .
C79 C80 1.3900 .
C79 C84 1.3900 .
C80 H80 0.9500 .
C80 C81 1.3900 .
C81 H81 0.9500 .
C81 C82 1.3900 .
C82 H82 0.9500 .
C82 C83 1.3900 .
C83 H83 0.9500 .
C83 C84 1.3900 .
C84 H84 0.9500 .
O1A C109 1.4382 .
O1A C112 1.4453 .
C109 H10A 0.9900 .
C109 H10B 0.9900 .
C109 C110 1.5340 .
C110 H11A 0.9900 .
C110 H11B 0.9900 .
C110 C111 1.5388 .
C111 H11C 0.9900 .
C111 H11D 0.9900 .
C111 C112 1.5271 .
C112 H11E 0.9900 .
C112 H11F 0.9900 .
O2A C113 1.4417 .
O2A C116 1.4382 .
C113 H11G 0.9900 .
C113 H11H 0.9900 .
C113 C114 1.5341 .
C114 H11I 0.9900 .
C114 H11J 0.9900 .
C114 C115 1.5326 .
C115 H11K 0.9900 .
C115 H11L 0.9900 .
C115 C116 1.5321 .
C116 H11M 0.9900 .
C116 H11N 0.9900 .
O3A C117 1.4350 .
O3A C120 1.4435 .
C117 H11O 0.9900 .
C117 H11P 0.9900 .
C117 C118 1.5360 .
C118 H11Q 0.9900 .
C118 H11R 0.9900 .
C118 C119 1.5320 .
C119 H11S 0.9900 .
C119 H11T 0.9900 .
C119 C120 1.5326 .
C120 H12A 0.9900 .
C120 H12B 0.9900 .
Li1B O1B 2.126(17) .
Li1B O2B 2.061(19) .
Li1B O3B 2.329(17) .
Li1B O4B 2.082(18) .
O4A C123 1.4455 .
O4A C121 1.4434 .
C123 H12C 0.9900 .
C123 H12D 0.9900 .
C123 C124 1.5358 .
C124 H12E 0.9900 .
C124 H12F 0.9900 .
C124 C122 1.5380 .
C122 H12G 0.9900 .
C122 H12H 0.9900 .
C122 C121 1.5355 .
C121 H12I 0.9900 .
C121 H12J 0.9900 .
O1B C209 1.4404 .
O1B C212 1.4419 .
C209 H20C 0.9900 .
C209 H20D 0.9900 .
C209 C210 1.5285 .
C210 H21C 0.9900 .
C210 H21D 0.9900 .
C210 C211 1.5369 .
C211 H21E 0.9900 .
C211 H21F 0.9900 .
C211 C212 1.5290 .
C212 H21G 0.9900 .
C212 H21H 0.9900 .
O2B C213 1.4376 .
O2B C216 1.4382 .
C213 H21I 0.9900 .
C213 H21J 0.9900 .
C213 C214 1.5333 .
C214 H21K 0.9900 .
C214 H21L 0.9900 .
C214 C215 1.5322 .
C215 H21M 0.9900 .
C215 H21N 0.9900 .
C215 C216 1.5365 .
C216 H21O 0.9900 .
C216 H21P 0.9900 .
O3B C217 1.4442 .
O3B C220 1.4426 .
C217 H21Q 0.9900 .
C217 H21R 0.9900 .
C217 C218 1.5316 .
C218 H21S 0.9900 .
C218 H21T 0.9900 .
C218 C219 1.5386 .
C219 H21U 0.9900 .
C219 H21V 0.9900 .
C219 C220 1.5337 .
C220 H22C 0.9900 .
C220 H22D 0.9900 .
O4B C221 1.4424 .
O4B C224 1.4432 .
C221 H22E 0.9900 .
C221 H22F 0.9900 .
C221 C222 1.5337 .
C222 H22G 0.9900 .
C222 H22H 0.9900 .
C222 C223 1.5401 .
C223 H22I 0.9900 .
C223 H22J 0.9900 .
C223 C224 1.5345 .
C224 H22K 0.9900 .
C224 H22L 0.9900 .

loop_
_geom_torsion_atom_site_label_1
_geom_torsion_atom_site_label_2
_geom_torsion_atom_site_label_3
_geom_torsion_atom_site_label_4
_geom_torsion
_geom_torsion_site_symmetry_1
_geom_torsion_site_symmetry_2
_geom_torsion_site_symmetry_3
_geom_torsion_site_symmetry_4
Pd1 P1 N1 Lu1 -10.8(2) . . . .
Pd1 P1 N1 C1 165.0(4) . . . .
Pd1 P1 C7 C8 146.1(5) . . . .
Pd1 P1 C7 C12 -31.2(5) . . . .
Pd1 P1 C13 C14 -58.2(5) . . . .
Pd1 P1 C13 C18 117.3(5) . . . .
Pd1 P2 N2 Lu1 -19.1(2) . . . .
Pd1 P2 N2 C19B 154.4(6) . . . .
Pd1 P2 N2 C19A 176.3(11) . . . .
Pd1 P2 C25 C26 109.9(6) . . . .
Pd1 P2 C25 C30 -62.3(5) . . . .
Pd1 P2 C31 C32 119.5(6) . . . .
Pd1 P2 C31 C36 -55.8(6) . . . .
Pd1 P5 N5 C73 173.8(6) . . . .
Pd1 P5 C85 C86 -65.3(5) . . . .
Pd1 P5 C85 C90 106.3(5) . . . .
Pd1 P5 C79 C80 92.0(3) . . . .
Pd1 P5 C79 C84 -82.8(3) . . . .
Pd2 P3 N3 Lu1 -0.6(2) . . . .
Pd2 P3 N3 C37B -176.0(18) . . . .
Pd2 P3 N3 C37A 167.1(16) . . . .
Pd2 P3 C49 C50 163.1(5) . . . .
Pd2 P3 C49 C54 -18.1(5) . . . .
Pd2 P3 C43 C44 97.5(6) . . . .
Pd2 P3 C43 C48 -77.9(6) . . . .
Pd2 P4 N4 Lu1 -16.1(3) . . . .
Pd2 P4 N4 C55B 145.0(10) . . . .
Pd2 P4 N4 C55A 165.2(13) . . . .
Pd2 P4 C67A C72A 133.8(16) . . . .
Pd2 P4 C67A C68A -34.4(18) . . . .
Pd2 P4 C61A C66A -84.0(11) . . . .
Pd2 P4 C61A C62A 87.4(16) . . . .
Pd2 P6 C97 C98 -62.9(6) . . . .
Pd2 P6 C97 C102 106.2(7) . . . .
Pd2 P6 C103 C108 -48.3(12) . . . .
Pd2 P6 C103 C104 129.0(9) . . . .
Pd2 P6 N6 C91A -175.5(14) . . . .
Pd2 P6 N6 C91B 165.1(10) . . . .
Lu1 P1 N1 C1 175.8(6) . . . .
Lu1 P1 C7 C8 -143.3(4) . . . .
Lu1 P1 C7 C12 39.3(5) . . . .
Lu1 P1 C13 C14 -142.7(4) . . . .
Lu1 P1 C13 C18 32.8(6) . . . .
Lu1 P2 N2 C19B 173.5(7) . . . .
Lu1 P2 N2 C19A -164.6(12) . . . .
Lu1 P2 C25 C26 -169.0(5) . . . .
Lu1 P2 C25 C30 18.8(6) . . . .
Lu1 P2 C31 C32 44.3(6) . . . .
Lu1 P2 C31 C36 -131.0(5) . . . .
Lu1 P3 N3 C37B -175.5(19) . . . .
Lu1 P3 N3 C37A 167.7(17) . . . .
Lu1 P3 C49 C50 -121.0(5) . . . .
Lu1 P3 C49 C54 57.7(5) . . . .
Lu1 P3 C43 C44 13.3(7) . . . .
Lu1 P3 C43 C48 -162.1(5) . . . .
Lu1 P4 N4 C55B 161.1(11) . . . .
Lu1 P4 N4 C55A -178.7(14) . . . .
Lu1 P4 C67A C72A 54.5(19) . . . .
Lu1 P4 C67A C68A -113.7(15) . . . .
Lu1 P4 C61A C66A 9.3(17) . . . .
Lu1 P4 C61A C62A -179.2(11) . . . .
Lu1 N1 C1 C2 122.5(7) . . . .
Lu1 N1 C1 C6 -52.2(8) . . . .
Lu1 N2 C19B C20B 14.4(10) . . . .
Lu1 N2 C19B C24B -157.5(6) . . . .
Lu1 N2 C19A C24A -152.9(19) . . . .
Lu1 N2 C19A C20A 40(2) . . . .
Lu1 N3 C37B C38B -50(3) . . . .
Lu1 N3 C37B C42B 111(3) . . . .
Lu1 N3 C37A C42A 110(3) . . . .
Lu1 N3 C37A C38A -74(3) . . . .
Lu1 N4 C55B C60B 2.5(17) . . . .
Lu1 N4 C55B C56B -171.0(9) . . . .
Lu1 N4 C55A C60A 27(3) . . . .
Lu1 N4 C55A C56A -154.8(16) . . . .
P1 N1 C1 C2 -52.4(9) . . . .
P1 N1 C1 C6 133.0(6) . . . .
P1 C7 C8 C9 -175.9(5) . . . .
P1 C7 C12 C11 177.1(5) . . . .
P1 C13 C14 C15 179.3(5) . . . .
P1 C13 C18 C17 -178.6(6) . . . .
P2 N2 C19B C20B -156.9(5) . . . .
P2 N2 C19B C24B 31.2(10) . . . .
P2 N2 C19A C24A 9(3) . . . .
P2 N2 C19A C20A -158.6(16) . . . .
P2 C25 C26 C27 -173.2(7) . . . .
P2 C25 C30 C29 174.6(6) . . . .
P2 C31 C32 C33 -174.9(8) . . . .
P2 C31 C36 C35 175.7(5) . . . .
P3 N3 C37B C38B 124(3) . . . .
P3 N3 C37B C42B -75(3) . . . .
P3 N3 C37A C42A -56(3) . . . .
P3 N3 C37A C38A 120(3) . . . .
P3 C49 C50 C51 178.2(5) . . . .
P3 C49 C54 C53 -178.5(5) . . . .
P3 C43 C44 C45 -175.7(8) . . . .
P3 C43 C48 C47 174.7(8) . . . .
P4 N4 C55B C60B -153.4(9) . . . .
P4 N4 C55B C56B 33.0(18) . . . .
P4 N4 C55A C60A -154.7(16) . . . .
P4 N4 C55A C56A 24(3) . . . .
P4 C67B C72B C71B -177.0(10) . . . .
P4 C67B C68B C69B 177.2(10) . . . .
P4 C61B C66B C65B 178.4(10) . . . .
P4 C61B C62B C63B -178.4(10) . . . .
P4 C67A C72A C71A -172(2) . . . .
P4 C67A C68A C69A 171.8(16) . . . .
P4 C61A C66A C65A 173.3(14) . . . .
P4 C61A C62A C63A -167.6(17) . . . .
P5 N5 C73 C74 12.5(10) . . . .
P5 N5 C73 C78 -168.3(5) . . . .
P5 C85 C86 C87 173.2(6) . . . .
P5 C85 C90 C89 -172.4(5) . . . .
P5 C79 C80 C81 -174.6(4) . . . .
P5 C79 C84 C83 175.0(4) . . . .
P6 C97 C98 C99 170.8(6) . . . .
P6 C97 C102 C101 -170.2(8) . . . .
P6 C203 C204 C205 177.2(14) . . . .
P6 C203 C208 C207 -177.6(12) . . . .
P6 C103 C108 C107 177.4(14) . . . .
P6 C103 C104 C105 -177.2(15) . . . .
P6 N6 C91B C92B -170.2(7) . . . .
P6 N6 C91B C96B 19.5(17) . . . .
N1 P1 C7 C8 -95.1(5) . . . .
N1 P1 C7 C12 87.6(5) . . . .
N1 P1 C13 C14 172.8(4) . . . .
N1 P1 C13 C18 -11.7(5) . . . .
N1 C1 C2 C3 -176.6(9) . . . .
N1 C1 C6 C5 177.7(8) . . . .
N2 P2 C25 C26 -128.9(6) . . . .
N2 P2 C25 C30 58.9(5) . . . .
N2 P2 C31 C32 -3.6(7) . . . .
N2 P2 C31 C36 -178.9(5) . . . .
N2 C19B C20B C21B -172.2(9) . . . .
N2 C19B C24B C23B 171.6(10) . . . .
N2 C19A C24A C23A -176(2) . . . .
N2 C19A C20A C21A 175(3) . . . .
N3 P3 C49 C50 -74.3(6) . . . .
N3 P3 C49 C54 104.4(5) . . . .
N3 P3 C43 C44 -28.6(7) . . . .
N3 P3 C43 C48 156.0(6) . . . .
N3 C37B C38B C39B 170(3) . . . .
N3 C37B C42B C41B -175(2) . . . .
N3 C37A C42A C41A 176(2) . . . .
N3 C37A C38A C39A -173(2) . . . .
N4 P4 C67A C72A 3(2) . . . .
N4 P4 C67A C68A -164.9(13) . . . .
N4 P4 C61A C66A 44.6(12) . . . .
N4 P4 C61A C62A -143.9(14) . . . .
N4 C55B C60B C59B -173.8(18) . . . .
N4 C55B C56B C57B 173.3(19) . . . .
N4 C55A C60A C59A 168(2) . . . .
N4 C55A C56A C57A -174.5(19) . . . .
N5 P5 C85 C86 175.7(5) . . . .
N5 P5 C85 C90 -12.7(6) . . . .
N5 P5 C79 C80 -145.1(3) . . . .
N5 P5 C79 C84 40.1(3) . . . .
N5 C73 C74 C75 -179.9(6) . . . .
N5 C73 C78 C77 -179.1(6) . . . .
C49 P3 N3 Lu1 -121.4(2) . . . .
C49 P3 N3 C37B 63.1(19) . . . .
C49 P3 N3 C37A 46.3(16) . . . .
C49 P3 C43 C44 -145.0(6) . . . .
C49 P3 C43 C48 39.6(7) . . . .
C49 C50 C51 C52 0.8(11) . . . .
C50 C49 C54 C53 0.3(9) . . . .
C50 C51 C52 C53 -0.8(12) . . . .
C51 C52 C53 C54 0.6(12) . . . .
C52 C53 C54 C49 -0.3(11) . . . .
C54 C49 C50 C51 -0.5(9) . . . .
C1 C2 C3 C4 -1.0(18) . . . .
C2 C1 C6 C5 2.8(12) . . . .
C2 C3 C4 C5 3(2) . . . .
C3 C4 C5 C6 -2(2) . . . .
C4 C5 C6 C1 -0.9(16) . . . .
C6 C1 C2 C3 -1.9(13) . . . .
C25 P2 N2 Lu1 -141.8(2) . . . .
C25 P2 N2 C19B 31.7(7) . . . .
C25 P2 N2 C19A 53.6(12) . . . .
C25 P2 C31 C32 -117.3(6) . . . .
C25 P2 C31 C36 67.3(6) . . . .
C25 C26 C27 C28 0.4(14) . . . .
C26 C25 C30 C29 1.5(10) . . . .
C26 C27 C28 C29 -0.4(14) . . . .
C27 C28 C29 C30 1.0(13) . . . .
C28 C29 C30 C25 -1.6(11) . . . .
C30 C25 C26 C27 -0.9(11) . . . .
C7 P1 N1 Lu1 -124.7(2) . . . .
C7 P1 N1 C1 51.1(6) . . . .
C7 P1 C13 C14 55.4(5) . . . .
C7 P1 C13 C18 -129.1(5) . . . .
C7 C8 C9 C10 -1.0(11) . . . .
C8 C7 C12 C11 -0.4(9) . . . .
C8 C9 C10 C11 -0.3(13) . . . .
C9 C10 C11 C12 1.3(13) . . . .
C10 C11 C12 C7 -1.0(11) . . . .
C12 C7 C8 C9 1.3(9) . . . .
C13 P1 N1 Lu1 125.5(2) . . . .
C13 P1 N1 C1 -58.7(5) . . . .
C13 P1 C7 C8 17.5(6) . . . .
C13 P1 C7 C12 -159.8(4) . . . .
C13 C14 C15 C16 -3.0(11) . . . .
C14 C13 C18 C17 -3.0(10) . . . .
C14 C15 C16 C17 1.7(12) . . . .
C15 C16 C17 C18 -1.1(13) . . . .
C16 C17 C18 C13 1.8(12) . . . .
C18 C13 C14 C15 3.6(9) . . . .
C19B C20B C21B C22B 0.0 . . . .
C20B C19B C24B C23B 0.0 . . . .
C20B C21B C22B C23B 0.0 . . . .
C21B C22B C23B C24B 0.0 . . . .
C22B C23B C24B C19B 0.0 . . . .
C24B C19B C20B C21B 0.0 . . . .
C31 P2 N2 Lu1 106.2(3) . . . .
C31 P2 N2 C19B -80.4(7) . . . .
C31 P2 N2 C19A -58.5(12) . . . .
C31 P2 C25 C26 -14.1(7) . . . .
C31 P2 C25 C30 173.7(5) . . . .
C31 C32 C33 C34 -0.9(16) . . . .
C32 C31 C36 C35 0.3(10) . . . .
C32 C33 C34 C35 0.6(16) . . . .
C33 C34 C35 C36 0.2(14) . . . .
C34 C35 C36 C31 -0.6(11) . . . .
C36 C31 C32 C33 0.4(13) . . . .
C37B C38B C39B C40B -1(5) . . . .
C38B C37B C42B C41B -12(4) . . . .
C38B C39B C40B C41B -2(4) . . . .
C39B C40B C41B C42B -3(3) . . . .
C40B C41B C42B C37B 10(4) . . . .
C42B C37B C38B C39B 7(5) . . . .
C43 P3 N3 Lu1 130.3(2) . . . .
C43 P3 N3 C37B -45.2(19) . . . .
C43 P3 N3 C37A -62.0(16) . . . .
C43 P3 C49 C50 37.9(6) . . . .
C43 P3 C49 C54 -143.4(5) . . . .
C43 C44 C45 C46 1.7(17) . . . .
C44 C43 C48 C47 -0.7(13) . . . .
C44 C45 C46 C47 -2(2) . . . .
C45 C46 C47 C48 1(2) . . . .
C46 C47 C48 C43 0.2(18) . . . .
C48 C43 C44 C45 -0.2(12) . . . .
C55B C60B C59B C58B 0.0 . . . .
C60B C55B C56B C57B 0.0 . . . .
C60B C59B C58B C57B 0.0 . . . .
C59B C58B C57B C56B 0.0 . . . .
C58B C57B C56B C55B 0.0 . . . .
C56B C55B C60B C59B 0.0 . . . .
C67B P4 N4 Lu1 103.4(5) . . . .
C67B P4 N4 C55B -95.5(11) . . . .
C67B C72B C71B C70B 0.0 . . . .
C72B C67B C68B C69B 0.0 . . . .
C72B C71B C70B C69B 0.0 . . . .
C71B C70B C69B C68B 0.0 . . . .
C70B C69B C68B C67B 0.0 . . . .
C68B C67B C72B C71B 0.0 . . . .
C61B P4 N4 Lu1 -133.8(4) . . . .
C61B P4 N4 C55B 27.3(11) . . . .
C61B C66B C65B C64B 0.0 . . . .
C66B C61B C62B C63B 0.0 . . . .
C66B C65B C64B C63B 0.0 . . . .
C65B C64B C63B C62B 0.0 . . . .
C64B C63B C62B C61B 0.0 . . . .
C62B C61B C66B C65B 0.0 . . . .
C73 C74 C75 C76 -1.6(10) . . . .
C74 C73 C78 C77 0.2(10) . . . .
C74 C75 C76 C77 1.2(11) . . . .
C75 C76 C77 C78 -0.1(11) . . . .
C76 C77 C78 C73 -0.6(11) . . . .
C78 C73 C74 C75 0.9(10) . . . .
C85 P5 N5 C73 -65.6(7) . . . .
C85 P5 C79 C80 -36.2(4) . . . .
C85 P5 C79 C84 149.0(3) . . . .
C85 C86 C87 C88 -0.4(12) . . . .
C86 C85 C90 C89 -0.7(9) . . . .
C86 C87 C88 C89 -1.3(12) . . . .
C87 C88 C89 C90 1.9(12) . . . .
C88 C89 C90 C85 -0.9(10) . . . .
C90 C85 C86 C87 1.4(10) . . . .
C91A C92A C93A C94A 0.0 . . . .
C92A C91A C96A C95A 0.0 . . . .
C92A C91A N6 P6 -172.1(9) . . . .
C92A C93A C94A C95A 0.0 . . . .
C93A C94A C95A C96A 0.0 . . . .
C94A C95A C96A C91A 0.0 . . . .
C96A C91A C92A C93A 0.0 . . . .
C96A C91A N6 P6 3(2) . . . .
C97 P6 C103 C108 -177.6(8) . . . .
C97 P6 C103 C104 -0.3(12) . . . .
C97 P6 N6 C91A -53.8(15) . . . .
C97 P6 N6 C91B -73.2(11) . . . .
C97 C98 C99 C100 -3.0(13) . . . .
C98 C97 C102 C101 -1.0(13) . . . .
C98 C99 C100 C101 4.2(16) . . . .
C99 C100 C101 C102 -3.9(18) . . . .
C100 C101 C102 C97 2.3(16) . . . .
C102 C97 C98 C99 1.4(11) . . . .
C203 P6 C97 C98 62.6(9) . . . .
C203 P6 C97 C102 -128.2(9) . . . .
C203 P6 N6 C91B 36.7(13) . . . .
C203 C204 C205 C206 0.0 . . . .
C204 C203 C208 C207 0.0 . . . .
C204 C205 C206 C207 0.0 . . . .
C205 C206 C207 C208 0.0 . . . .
C206 C207 C208 C203 0.0 . . . .
C208 C203 C204 C205 0.0 . . . .
C37A C42A C41A C40A -3(4) . . . .
C42A C37A C38A C39A 3(5) . . . .
C42A C41A C40A C39A 4(4) . . . .
C41A C40A C39A C38A -2(4) . . . .
C40A C39A C38A C37A -2(4) . . . .
C38A C37A C42A C41A 0(4) . . . .
C67A P4 N4 Lu1 114.6(7) . . . .
C67A P4 N4 C55A -64.1(16) . . . .
C67A P4 C61A C66A 161.0(12) . . . .
C67A P4 C61A C62A -27.6(16) . . . .
C67A C72A C71A C70A 1(5) . . . .
C72A C67A C68A C69A 3(3) . . . .
C72A C71A C70A C69A 1(5) . . . .
C71A C70A C69A C68A -1(4) . . . .
C70A C69A C68A C67A -1(3) . . . .
C68A C67A C72A C71A -3(3) . . . .
C19A C24A C23A C22A 5(5) . . . .
C24A C19A C20A C21A 6(4) . . . .
C24A C23A C22A C21A 0(5) . . . .
C23A C22A C21A C20A -3(5) . . . .
C22A C21A C20A C19A -1(5) . . . .
C20A C19A C24A C23A -8(4) . . . .
C61A P4 N4 Lu1 -149.3(6) . . . .
C61A P4 N4 C55A 32.0(15) . . . .
C61A P4 C67A C72A -104.4(18) . . . .
C61A P4 C67A C68A 87.4(16) . . . .
C61A C66A C65A C64A -3(3) . . . .
C66A C61A C62A C63A 3(3) . . . .
C66A C65A C64A C63A 1(3) . . . .
C65A C64A C63A C62A 4(3) . . . .
C64A C63A C62A C61A -6(3) . . . .
C62A C61A C66A C65A 1(2) . . . .
C55A C60A C59A C58A 11(4) . . . .
C60A C55A C56A C57A 4(3) . . . .
C60A C59A C58A C57A -5(3) . . . .
C59A C58A C57A C56A -1(3) . . . .
C58A C57A C56A C55A 2(3) . . . .
C56A C55A C60A C59A -11(4) . . . .
C103 P6 C97 C98 73.7(9) . . . .
C103 P6 C97 C102 -117.2(10) . . . .
C103 P6 N6 C91A 52.5(16) . . . .
C103 C108 C107 C106 0.0 . . . .
C108 C103 C104 C105 0.0 . . . .
C108 C107 C106 C105 0.0 . . . .
C107 C106 C105 C104 0.0 . . . .
C106 C105 C104 C103 0.0 . . . .
C104 C103 C108 C107 0.0 . . . .
Li1A O1A C109 C110 120.4(16) . . . .
Li1A O1A C112 C111 -156.5(12) . . . .
Li1A O2A C113 C114 -162.0(15) . . . .
Li1A O2A C116 C115 139.5(14) . . . .
Li1A O3A C117 C118 155.0(15) . . . .
Li1A O3A C120 C119 177.8(12) . . . .
Li1A O4A C123 C124 157(4) . . . .
Li1A O4A C121 C122 173(2) . . . .
N6 P6 C97 C98 174.9(6) . . . .
N6 P6 C97 C102 -16.0(8) . . . .
N6 P6 C103 C108 75.4(10) . . . .
N6 P6 C103 C104 -107.3(10) . . . .
N6 C91A C92A C93A 174.6(16) . . . .
N6 C91A C96A C95A -174.7(16) . . . .
N6 C91B C92B C93B -170.8(15) . . . .
N6 C91B C96B C95B 169.8(16) . . . .
C91B C92B C93B C94B 0.0 . . . .
C92B C91B C96B C95B 0.0 . . . .
C92B C93B C94B C95B 0.0 . . . .
C93B C94B C95B C96B 0.0 . . . .
C94B C95B C96B C91B 0.0 . . . .
C96B C91B C92B C93B 0.0 . . . .
C79 P5 N5 C73 42.9(7) . . . .
C79 P5 C85 C86 68.7(5) . . . .
C79 P5 C85 C90 -119.7(5) . . . .
C79 C80 C81 C82 0.0 . . . .
C80 C79 C84 C83 0.0 . . . .
C80 C81 C82 C83 0.0 . . . .
C81 C82 C83 C84 0.0 . . . .
C82 C83 C84 C79 0.0 . . . .
C84 C79 C80 C81 0.0 . . . .
O1A Li1A O2A C113 -58.0(15) . . . .
O1A Li1A O2A C116 154.9(10) . . . .
O1A C109 C110 C111 31.2 . . . .
C109 O1A C112 C111 -12.4 . . . .
C109 C110 C111 C112 -37.3 . . . .
C110 C111 C112 O1A 31.4 . . . .
C112 O1A C109 C110 -12.2 . . . .
O2A C113 C114 C115 31.7 . . . .
C113 O2A C116 C115 -12.3 . . . .
C113 C114 C115 C116 -37.5 . . . .
C114 C115 C116 O2A 31.6 . . . .
C116 O2A C113 C114 -12.5 . . . .
O3A Li1A O2A C113 -163.4(11) . . . .
O3A Li1A O2A C116 49.5(15) . . . .
O3A C117 C118 C119 31.6 . . . .
C117 O3A C120 C119 -12.4 . . . .
C117 C118 C119 C120 -37.4 . . . .
C118 C119 C120 O3A 31.6 . . . .
C120 O3A C117 C118 -12.3 . . . .
Li1B O1B C209 C210 153.7(18) . . . .
Li1B O1B C212 C211 177.6(13) . . . .
Li1B O2B C213 C214 149.1(16) . . . .
Li1B O2B C216 C215 -172.4(17) . . . .
Li1B O3B C217 C218 161(2) . . . .
Li1B O3B C220 C219 173(2) . . . .
Li1B O4B C221 C222 145(3) . . . .
Li1B O4B C224 C223 -175(2) . . . .
O4A Li1A O2A C113 39(2) . . . .
O4A Li1A O2A C116 -108(2) . . . .
O4A C123 C124 C122 31.6 . . . .
C123 O4A C121 C122 -12.3 . . . .
C123 C124 C122 C121 -37.5 . . . .
C124 C122 C121 O4A 31.6 . . . .
C121 O4A C123 C124 -12.4 . . . .
O1B C209 C210 C211 31.5 . . . .
C209 O1B C212 C211 -12.4 . . . .
C209 C210 C211 C212 -37.5 . . . .
C210 C211 C212 O1B 31.5 . . . .
C212 O1B C209 C210 -12.4 . . . .
O2B C213 C214 C215 31.7 . . . .
C213 O2B C216 C215 -12.3 . . . .
C213 C214 C215 C216 -37.4 . . . .
C214 C215 C216 O2B 31.6 . . . .
C216 O2B C213 C214 -12.4 . . . .
O3B C217 C218 C219 31.4 . . . .
C217 O3B C220 C219 -12.5 . . . .
C217 C218 C219 C220 -37.4 . . . .
C218 C219 C220 O3B 31.6 . . . .
C220 O3B C217 C218 -12.2 . . . .
O4B C221 C222 C223 31.6 . . . .
C221 O4B C224 C223 -12.3 . . . .
C221 C222 C223 C224 -37.4 . . . .
C222 C223 C224 O4B 31.6 . . . .
C224 O4B C221 C222 -12.4 . . . .
